data_7704671
loop_
_publ_author_name
'Guo, Zhilin'
'Deng, Yi-Fei'
'Zhang, Yipei'
'Pikramenou, Zoe'
'Zhang, Yuan-Zhu'

_publ_section_title
;
 Two azido-bridged [2\\times 2] cobalt(ii) grids featuring single-molecule
 magnet behaviour.
;
_journal_issue 27
_journal_name_full 'Dalton transactions (Cambridge, England : 2003)'
_journal_page_first 9218
_journal_page_last 9222
_journal_paper_doi 10.1039/d0dt01461c
_journal_volume 49
_journal_year 2020
_chemical_formula_moiety 'C56 H64 Co4 N36, 3(C H Cl3), 2(C H4 O), 4(C24 H20 B), 4(C2 H3 N)'
_chemical_formula_sum 'C165 H167 B4 Cl9 Co4 N40 O2'
_chemical_formula_weight 3340.39
_space_group_crystal_system triclinic
_space_group_IT_number 2
_space_group_name_Hall '-P 1'
_space_group_name_H-M_alt 'P -1'
_atom_sites_solution_hydrogens geom
_audit_creation_date 2020-04-16
_audit_creation_method
;
Olex2 1.2
(compiled 2018.05.29 svn.r3508 for OlexSys, GUI svn.r5506)
;
_audit_update_record
;
2020-04-16 deposited with the CCDC.	2020-06-15 downloaded from the CCDC.
;
_cell_angle_alpha 89.170(5)
_cell_angle_beta 72.435(5)
_cell_angle_gamma 62.773(5)
_cell_formula_units_Z 2
_cell_length_a 17.9901(18)
_cell_length_b 19.0049(19)
_cell_length_c 28.923(3)
_cell_measurement_reflns_used 9318
_cell_measurement_temperature 100(2)
_cell_measurement_theta_max 27.43
_cell_measurement_theta_min 2.36
_cell_volume 8293.6(15)
_computing_molecular_graphics 'Olex2 (Dolomanov et al., 2009)'
_computing_publication_material 'Olex2 (Dolomanov et al., 2009)'
_computing_structure_refinement 'ShelXL (Sheldrick, 2015)'
_computing_structure_solution 'SHELXT 2014/5 (Sheldrick, 2014)'
_diffrn_ambient_temperature 100.02
_diffrn_measured_fraction_theta_full 0.986
_diffrn_measured_fraction_theta_max 0.980
_diffrn_measurement_device_type 'Bruker APEX-II CCD'
_diffrn_measurement_method '\f and \w scans'
_diffrn_radiation_type MoK\a
_diffrn_radiation_wavelength 0.71073
_diffrn_reflns_av_R_equivalents 0.0455
_diffrn_reflns_av_unetI/netI 0.0358
_diffrn_reflns_Laue_measured_fraction_full 0.986
_diffrn_reflns_Laue_measured_fraction_max 0.980
_diffrn_reflns_limit_h_max 23
_diffrn_reflns_limit_h_min -23
_diffrn_reflns_limit_k_max 24
_diffrn_reflns_limit_k_min -24
_diffrn_reflns_limit_l_max 37
_diffrn_reflns_limit_l_min -37
_diffrn_reflns_number 197542
_diffrn_reflns_point_group_measured_fraction_full 0.986
_diffrn_reflns_point_group_measured_fraction_max 0.980
_diffrn_reflns_theta_full 25.242
_diffrn_reflns_theta_max 27.571
_diffrn_reflns_theta_min 0.746
_exptl_absorpt_coefficient_mu 0.603
_exptl_absorpt_correction_T_max 0.68
_exptl_absorpt_correction_T_min 0.47
_exptl_absorpt_correction_type none
_exptl_absorpt_process_details SADABS
_exptl_crystal_colour orange
_exptl_crystal_colour_primary orange
_exptl_crystal_density_diffrn 1.338
_exptl_crystal_description block
_exptl_crystal_F_000 3468
_exptl_crystal_size_max 0.15
_exptl_crystal_size_mid 0.15
_exptl_crystal_size_min 0.12
_refine_diff_density_max 1.464
_refine_diff_density_min -1.098
_refine_diff_density_rms 0.072
_refine_ls_extinction_coef 0.00046(6)
_refine_ls_extinction_expression Fc^*^=kFc[1+0.001xFc^2^\l^3^/sin(2\q)]^-1/4^
_refine_ls_extinction_method 'SHELXL-2018/1 (Sheldrick 2018)'
_refine_ls_goodness_of_fit_ref 1.074
_refine_ls_hydrogen_treatment constr
_refine_ls_matrix_type full
_refine_ls_number_parameters 2104
_refine_ls_number_reflns 37633
_refine_ls_number_restraints 127
_refine_ls_restrained_S_all 1.081
_refine_ls_R_factor_all 0.0664
_refine_ls_R_factor_gt 0.0506
_refine_ls_shift/su_max 0.001
_refine_ls_shift/su_mean 0.000
_refine_ls_structure_factor_coef Fsqd
_refine_ls_weighting_details 'w=1/[\s^2^(Fo^2^)+(0.0427P)^2^+14.2202P] where P=(Fo^2^+2Fc^2^)/3'
_refine_ls_weighting_scheme calc
_refine_ls_wR_factor_gt 0.1218
_refine_ls_wR_factor_ref 0.1315
_reflns_Friedel_coverage 0.000
_reflns_number_gt 30330
_reflns_number_total 37633
_reflns_threshold_expression 'I > 2\s(I)'
_cod_data_source_file d0dt01461c2.cif
_cod_data_source_block co4pzdz
_cod_depositor_comments 'Adding full bibliography for 7704671--7704672.cif.'
_cod_database_code 7704671
_shelx_shelxl_version_number 2018/1
_shelx_space_group_comment
;
The symmetry employed for this shelxl refinement is uniquely defined
by the following loop, which should always be used as a source of
symmetry information in preference to the above space-group names.
They are only intended as comments.
;
_shelx_estimated_absorpt_t_max 0.931
_shelx_estimated_absorpt_t_min 0.915
_olex2_refinement_description
;
1. Fixed Uiso
 At 1.2 times of:
  All C(H) groups
 At 1.5 times of:
  All C(H,H,H) groups, All O(H) groups
2. Restrained distances
 Cl3A-C3AA = Cl0A-C2AA = Cl6A-C4AA = Cl7A-C4AA = Cl1A-C2AA = Cl8A-C4AA = Cl2A-
 C2AA = Cl5A-C3AA = Cl4A-C3AA
 1.79 with sigma of 0.02
 C1A-C1B = C163-C160
 1.5 with sigma of 0.02
 N38A-C1A
 1.1 with sigma of 0.02
 C160-N38
 1.1 with sigma of 0.02
 O3-C1AA
 1.42 with sigma of 0.01
 Cl6A-Cl7A = Cl0A-Cl1A = Cl3A-Cl5A
 2.88 with sigma of 0.04
 Cl3A-Cl4A = Cl0A-Cl2A = Cl8A-Cl6A
 2.88 with sigma of 0.04
 Cl4A-Cl5A = Cl2A-Cl1A = Cl8A-Cl7A
 2.88 with sigma of 0.04
 C1B-N38A
 2.56 with sigma of 0.04
 N38-C163
 2.65 with sigma of 0.04
3. Uiso/Uaniso restraints and constraints
Cl0A \\sim C2AA \\sim Cl2A \\sim Cl1A: within 2A with sigma of 0.01 and sigma
for terminal atoms of 0.02
N38 \\sim C160 \\sim C163: within 2A with sigma of 0.01 and sigma for terminal
atoms of 0.02
Uanis(Cl0A) \\sim Ueq, Uanis(C2AA) \\sim Ueq, Uanis(Cl1A) \\sim Ueq,
Uanis(Cl2A) \\sim Ueq: with sigma of 0.005 and sigma for terminal atoms of 0.01
Uanis(O3) \\sim Ueq, Uanis(C1AA) \\sim Ueq, Uanis(O2) \\sim Ueq, Uanis(C0AA)
\\sim Ueq: with sigma of 0.01 and sigma for terminal atoms of 0.02
Uanis(C161) \\sim Ueq: with sigma of 0.01 and sigma for terminal atoms of 0.02
Uanis(C163) \\sim Ueq, Uanis(C160) \\sim Ueq, Uanis(N38) \\sim Ueq: with sigma
of 0.01 and sigma for terminal atoms of 0.02
Uanis(Cl3A) = Uanis(Cl0A) = Uanis(Cl6A)
Uanis(C2AA) = Uanis(C3AA) = Uanis(C4AA)
Uanis(Cl8A) = Uanis(Cl5A)
Uanis(Cl1A) = Uanis(Cl7A)
Uanis(Cl4A) = Uanis(Cl2A)
Uanis(C163) = Uanis(C1B)
Uanis(C160) = Uanis(C1A)
Uanis(N38) = Uanis(N38A)
4. Others
 Sof(Cl5A)=Sof(Cl4A)=Sof(Cl6A)=Sof(Cl7A)=Sof(Cl3A)=Sof(Cl8A)=Sof(C4AA)=
 Sof(H4AA)=Sof(C3AA)=Sof(H3AA)=0.5*(1-FVAR(2))
 Sof(Cl0A)=Sof(Cl2A)=Sof(Cl1A)=Sof(C2AA)=Sof(H2AA)=FVAR(1)
 Sof(C1A)=Sof(C1B)=Sof(H1BA)=Sof(H1BB)=Sof(H1BC)=Sof(N38A)=1-FVAR(2)
 Sof(N38)=Sof(C160)=Sof(C163)=Sof(H16A)=Sof(H16B)=Sof(H16C)=FVAR(2)
 Fixed Sof: O2(0.5) H2(0.5) C0AA(0.5) H0AA(0.5) H0AB(0.5) H0AC(0.5) O3(0.5)
 H3(0.5) C1AA(0.5) H1AA(0.5) H1AB(0.5) H1AC(0.5)
5.a Ternary CH refined with riding coordinates:
 C144(H144), C162(H162), C2AA(H2AA), C4AA(H4AA), C3AA(H3AA)
5.b Aromatic/amide H refined with riding coordinates:
 C7(H7), C17(H17), C20(H20), C21(H21), C23(H23), C24(H24), C25(H25), C26(H26),
 C27(H27), C28(H28), C33(H33), C38(H38), C44(H44), C45(H45), C49(H49), C51(H51),
  C52(H52), C53(H53), C54(H54), C55(H55), C56(H56), C57(H57), C58(H58),
 C59(H59), C63(H63), C64(H64), C65(H65), C67(H67), C68(H68), C69(H69), C70(H70),
  C71(H71), C75(H75), C76(H76), C77(H77), C78(H78), C79(H79), C80(H80),
 C81(H81), C82(H82), C85(H85), C86(H86), C87(H87), C88(H88), C89(H89), C90(H90),
  C91(H91), C92(H92), C94(H94), C95(H95), C96(H96), C97(H97), C98(H98),
 C99(H99), C100(H100), C101(H101), C102(H102), C107(H107), C108(H108),
 C111(H111), C112(H112), C114(H114), C115(H115), C116(H116), C117(H117),
 C119(H119), C120(H120), C122(H122), C123(H123), C124(H124), C125(H125),
 C126(H126), C127(H127), C130(H130), C131(H131), C132(H132), C133(H133),
 C134(H134), C135(H135), C136(H136), C137(H137), C138(H138), C139(H139),
 C140(H140), C141(H141), C142(H142), C143(H143), C145(H145), C146(H146),
 C147(H147), C148(H148), C149(H149), C150(H150), C153(H153), C154(H154),
 C158(H158)
5.c Idealised Me refined as rotating group:
 C46(H46A,H46B,H46C), C50(H50A,H50B,H50C), C73(H73A,H73B,H73C), C84(H84A,H84B,
 H84C), C93(H93A,H93B,H93C), C103(H10A,H10B,H10C), C104(H10D,H10E,H10F),
 C105(H10G,H10H,H10I), C109(H10J,H10K,H10L), C110(H11A,H11B,H11C), C113(H11D,
 H11E,H11F), C118(H11G,H11H,H11I), C121(H12A,H12B,H12C), C128(H12D,H12E,H12F),
 C129(H12G,H12H,H12I), C151(H15D,H15E,H15F), C152(H15A,H15B,H15C), C156(H15J,
 H15K,H15L), C159(H15G,H15H,H15I), C161(H16D,H16E,H16F), C163(H16A,H16B,H16C),
 C0AA(H0AA,H0AB,H0AC), C1AA(H1AA,H1AB,H1AC), C1B(H1BA,H1BB,H1BC)
5.d Idealised tetrahedral OH refined as rotating group:
 O1(H1), O2(H2), O3(H3)
;
_olex2_submission_special_instructions 'No special instructions were received'

loop_
_space_group_symop_operation_xyz
'x, y, z'
'-x, -y, -z'

loop_
_atom_site_label
_atom_site_type_symbol
_atom_site_fract_x
_atom_site_fract_y
_atom_site_fract_z
_atom_site_U_iso_or_equiv
_atom_site_adp_type
_atom_site_occupancy
_atom_site_site_symmetry_order
_atom_site_calc_flag
_atom_site_refinement_flags_posn
_atom_site_refinement_flags_adp
_atom_site_refinement_flags_occupancy
_atom_site_disorder_assembly
_atom_site_disorder_group
Co1 Co 0.13398(2) 0.78590(2) 0.18341(2) 0.01370(7) Uani 1 1 d . . . . .
Co2 Co -0.03952(2) 0.75390(2) 0.26598(2) 0.01461(7) Uani 1 1 d . . . . .
Co3 Co -0.16422(2) 0.95733(2) 0.32362(2) 0.01457(7) Uani 1 1 d . . . . .
Co4 Co 0.01502(2) 0.98684(2) 0.24589(2) 0.01407(7) Uani 1 1 d . . . . .
Cl1 Cl 0.47372(7) 0.78224(6) -0.04552(4) 0.0576(2) Uani 1 1 d . . . . .
Cl2 Cl 0.54306(7) 0.70525(7) 0.03062(3) 0.0588(3) Uani 1 1 d . . . . .
Cl3 Cl 0.63393(8) 0.63152(6) -0.07009(4) 0.0687(3) Uani 1 1 d . . . . .
Cl4 Cl -0.21730(10) 1.36890(8) 0.41943(5) 0.0897(4) Uani 1 1 d . . . . .
Cl5 Cl -0.38192(11) 1.48625(10) 0.48660(7) 0.1156(6) Uani 1 1 d . . . . .
Cl6 Cl -0.28575(14) 1.33124(15) 0.51436(8) 0.1383(8) Uani 1 1 d . . . . .
N15 N -0.18623(13) 1.04871(11) 0.27583(7) 0.0154(4) Uani 1 1 d . . . . .
N28 N -0.12973(13) 0.87162(12) 0.26699(7) 0.0173(4) Uani 1 1 d . . . . .
N16 N -0.11684(13) 1.05213(11) 0.24344(7) 0.0153(4) Uani 1 1 d . . . . .
N17 N -0.05073(13) 1.09215(11) 0.17587(7) 0.0166(4) Uani 1 1 d . . . . .
N22 N 0.19507(13) 0.83661(11) 0.21713(7) 0.0149(4) Uani 1 1 d . . . . .
N4 N -0.00199(13) 0.72867(11) 0.18694(7) 0.0161(4) Uani 1 1 d . . . . .
N7 N 0.01931(13) 0.64547(12) 0.29343(7) 0.0184(4) Uani 1 1 d . . . . .
N25 N 0.07743(13) 0.76176(12) 0.25141(7) 0.0170(4) Uani 1 1 d . . . . .
N3 N 0.06119(13) 0.74248(11) 0.15610(7) 0.0155(4) Uani 1 1 d . . . . .
N24 N 0.26494(13) 0.69348(12) 0.17114(7) 0.0175(4) Uani 1 1 d . . . . .
N13 N -0.30259(13) 1.01297(12) 0.33214(7) 0.0186(4) Uani 1 1 d . . . . .
N14 N -0.33098(13) 1.07617(12) 0.30608(7) 0.0189(4) Uani 1 1 d . . . . .
N34 N 0.03673(13) 0.90352(11) 0.19048(7) 0.0171(4) Uani 1 1 d . . . . .
N23 N 0.31517(13) 0.71300(12) 0.19102(7) 0.0169(4) Uani 1 1 d . . . . .
N32 N -0.01058(14) 0.94289(12) 0.34361(7) 0.0202(4) Uani 1 1 d . . . . .
N18 N 0.01885(13) 1.06734(12) 0.19414(7) 0.0184(4) Uani 1 1 d . . . . .
N9 N -0.07116(13) 0.78479(11) 0.34381(7) 0.0162(4) Uani 1 1 d . . . . .
N10 N -0.12247(13) 0.86104(11) 0.36629(7) 0.0154(4) Uani 1 1 d . . . . .
N31 N -0.03882(13) 0.94866(12) 0.30955(7) 0.0177(4) Uani 1 1 d . . . . .
N26 N 0.10830(13) 0.75628(12) 0.28423(7) 0.0186(4) Uani 1 1 d . . . . .
N8 N 0.02372(13) 0.65251(12) 0.34002(7) 0.0187(4) Uani 1 1 d . . . . .
N21 N 0.14745(13) 0.90958(11) 0.24427(7) 0.0151(4) Uani 1 1 d . . . . .
N12 N -0.20658(13) 1.01211(12) 0.39636(7) 0.0189(4) Uani 1 1 d . . . . .
N11 N -0.18000(13) 0.96135(12) 0.42980(7) 0.0174(4) Uani 1 1 d . . . . .
N1 N 0.17687(13) 0.78258(12) 0.10623(7) 0.0169(4) Uani 1 1 d . . . . .
N5 N -0.11493(13) 0.69705(12) 0.20508(7) 0.0191(4) Uani 1 1 d . . . . .
N20 N 0.12383(13) 1.00832(12) 0.29971(7) 0.0180(4) Uani 1 1 d . . . . .
N19 N 0.04259(13) 1.05007(12) 0.29269(7) 0.0186(4) Uani 1 1 d . . . . .
N6 N -0.12369(13) 0.71198(12) 0.25364(7) 0.0191(4) Uani 1 1 d . . . . .
N2 N 0.13942(13) 0.75512(12) 0.08072(7) 0.0167(4) Uani 1 1 d . . . . .
O1 O 0.19969(15) 0.33647(14) 0.23150(10) 0.0437(6) Uani 1 1 d . . . . .
H1 H 0.205873 0.300117 0.249197 0.066 Uiso 1 1 calc GR . . . .
N29 N -0.16701(15) 0.89153(12) 0.23647(8) 0.0225(4) Uani 1 1 d . . . . .
N35 N 0.00079(14) 0.91957(12) 0.15935(8) 0.0218(4) Uani 1 1 d . . . . .
N27 N 0.13670(16) 0.75103(15) 0.31555(8) 0.0304(5) Uani 1 1 d . . . . .
N33 N 0.01563(17) 0.93766(16) 0.37592(9) 0.0323(5) Uani 1 1 d . . . . .
C1 C -0.12780(15) 1.09282(13) 0.20611(8) 0.0166(4) Uani 1 1 d . . . . .
C2 C -0.39261(16) 1.40145(14) 0.11627(9) 0.0203(5) Uani 1 1 d . . . . .
C3 C -0.02900(16) 0.72832(14) 0.36784(8) 0.0181(5) Uani 1 1 d . . . . .
C4 C -0.51126(16) 1.43286(14) 0.20126(9) 0.0201(5) Uani 1 1 d . . . . .
C5 C -0.28586(16) 0.70029(15) 0.62200(9) 0.0216(5) Uani 1 1 d . . . . .
C6 C -0.26526(16) 1.08548(14) 0.27013(9) 0.0176(5) Uani 1 1 d . . . . .
C7 C -0.35894(17) 1.45580(15) 0.11097(10) 0.0242(5) Uani 1 1 d . . . . .
H7 H -0.340515 1.466524 0.136335 0.029 Uiso 1 1 calc R . . . .
C8 C 0.32278(16) 0.62753(14) 0.13927(9) 0.0188(5) Uani 1 1 d . . . . .
C9 C 0.07002(15) 0.74149(13) 0.10862(8) 0.0161(4) Uani 1 1 d . . . . .
C10 C 0.27168(15) 0.78549(13) 0.22200(8) 0.0157(4) Uani 1 1 d . . . . .
C11 C 0.07071(17) 0.56882(15) 0.27519(10) 0.0236(5) Uani 1 1 d . . . . .
C12 C -0.40985(16) 1.27769(15) 0.15785(9) 0.0204(5) Uani 1 1 d . . . . .
C13 C -0.05537(16) 0.71448(14) 0.16983(9) 0.0178(5) Uani 1 1 d . . . . .
C14 C -0.25541(16) 1.08483(14) 0.42203(9) 0.0194(5) Uani 1 1 d . . . . .
C15 C 0.17794(15) 0.92993(14) 0.27551(8) 0.0166(4) Uani 1 1 d . . . . .
C16 C 0.40445(16) 0.66004(14) 0.17013(9) 0.0201(5) Uani 1 1 d . . . . .
C17 C -0.58810(17) 1.44266(15) 0.19288(9) 0.0236(5) Uani 1 1 d . . . . .
H17 H -0.582328 1.406311 0.168169 0.028 Uiso 1 1 calc R . . . .
C18 C 0.08395(17) 1.07083(14) 0.15872(9) 0.0216(5) Uani 1 1 d . . . . .
C19 C -0.17238(17) 0.68004(16) 0.27855(10) 0.0239(5) Uani 1 1 d . . . . .
C20 C 0.40987(16) 0.60555(15) 0.13754(9) 0.0215(5) Uani 1 1 d . . . . .
H20 H 0.462567 0.560974 0.117361 0.026 Uiso 1 1 calc R . . . .
C21 C -0.05322(17) 0.71911(15) 0.12093(9) 0.0220(5) Uani 1 1 d . . . . .
H21 H -0.095670 0.713840 0.110230 0.026 Uiso 1 1 calc R . . . .
C22 C -0.00002(17) 1.11807(15) 0.32300(9) 0.0217(5) Uani 1 1 d . . . . .
C23 C 0.25536(17) 0.87516(15) 0.28484(9) 0.0222(5) Uani 1 1 d . . . . .
H23 H 0.273256 0.889201 0.309419 0.027 Uiso 1 1 calc R . . . .
C24 C 0.30339(16) 0.80163(15) 0.25740(9) 0.0213(5) Uani 1 1 d . . . . .
H24 H 0.356410 0.762481 0.261869 0.026 Uiso 1 1 calc R . . . .
C25 C -0.52461(18) 1.49049(15) 0.23707(9) 0.0251(5) Uani 1 1 d . . . . .
H25 H -0.474669 1.487695 0.243533 0.030 Uiso 1 1 calc R . . . .
C26 C -0.26064(17) 1.08180(15) 0.47167(9) 0.0229(5) Uani 1 1 d . . . . .
H26 H -0.292030 1.125988 0.497219 0.028 Uiso 1 1 calc R . . . .
C27 C 0.01171(17) 0.73139(15) 0.08950(9) 0.0207(5) Uani 1 1 d . . . . .
H27 H 0.017520 0.733086 0.055803 0.025 Uiso 1 1 calc R . . . .
C28 C -0.28929(18) 0.65983(15) 0.66283(10) 0.0258(5) Uani 1 1 d . . . . .
H28 H -0.265907 0.668299 0.686333 0.031 Uiso 1 1 calc R . . . .
C29 C 0.18349(17) 0.74191(14) 0.03084(8) 0.0203(5) Uani 1 1 d . . . . .
C30 C 0.07965(18) 0.57923(15) 0.34990(10) 0.0261(6) Uani 1 1 d . . . . .
C31 C -0.42061(16) 0.66240(15) 0.32607(10) 0.0229(5) Uani 1 1 d . . . . .
C32 C 0.24252(16) 0.78750(14) 0.07266(9) 0.0201(5) Uani 1 1 d . . . . .
C33 C -0.61712(17) 0.70472(16) 0.35425(10) 0.0253(5) Uani 1 1 d . . . . .
H33 H -0.570182 0.656055 0.334593 0.030 Uiso 1 1 calc R . . . .
C34 C -0.25048(18) 0.79481(15) 0.66903(9) 0.0226(5) Uani 1 1 d . . . . .
C35 C -0.02754(17) 1.10875(14) 0.12858(9) 0.0220(5) Uani 1 1 d . . . . .
C36 C -0.48138(17) 0.81789(15) 0.32932(9) 0.0224(5) Uani 1 1 d . . . . .
C37 C -0.37553(16) 1.02228(15) 0.36687(9) 0.0212(5) Uani 1 1 d . . . . .
C38 C -0.33939(18) 1.21637(15) 0.12101(10) 0.0250(5) Uani 1 1 d . . . . .
H38 H -0.295686 1.227431 0.099465 0.030 Uiso 1 1 calc R . . . .
C39 C -0.29017(16) 0.83430(15) 0.58577(9) 0.0197(5) Uani 1 1 d . . . . .
C40 C -0.48876(16) 0.75362(15) 0.41518(9) 0.0225(5) Uani 1 1 d . . . . .
C41 C -0.59637(17) 0.76119(15) 0.36941(9) 0.0208(5) Uani 1 1 d . . . . .
C42 C 0.13170(17) 1.05218(15) 0.33412(9) 0.0210(5) Uani 1 1 d . . . . .
C43 C -0.12939(15) 0.87958(14) 0.41212(8) 0.0170(4) Uani 1 1 d . . . . .
N36 N -0.0322(2) 0.93334(15) 0.12969(10) 0.0410(7) Uani 1 1 d . . . . .
C44 C -0.03795(19) 0.74411(16) 0.41724(9) 0.0274(6) Uani 1 1 d . . . . .
H44 H -0.009899 0.702356 0.434361 0.033 Uiso 1 1 calc R . . . .
C45 C -0.21038(16) 1.13322(15) 0.19869(9) 0.0205(5) Uani 1 1 d . . . . .
H45 H -0.216999 1.162646 0.172057 0.025 Uiso 1 1 calc R . . . .
C46 C 0.16446(19) 0.70713(18) -0.00740(9) 0.0287(6) Uani 1 1 d . . . . .
H46A H 0.159190 0.659710 0.002700 0.043 Uiso 1 1 calc GR . . . .
H46B H 0.212888 0.691971 -0.038615 0.043 Uiso 1 1 calc GR . . . .
H46C H 0.108826 0.746912 -0.011343 0.043 Uiso 1 1 calc GR . . . .
C47 C -0.26453(18) 0.81448(17) 0.06553(10) 0.0277(6) Uani 1 1 d . . . . .
C48 C -0.33693(17) 1.34351(14) 0.19401(9) 0.0211(5) Uani 1 1 d . . . . .
C49 C -0.09170(19) 0.66835(16) 0.01870(10) 0.0268(6) Uani 1 1 d . . . . .
H49 H -0.137274 0.671147 0.047030 0.032 Uiso 1 1 calc R . . . .
C50 C 0.29367(18) 0.58693(16) 0.11038(10) 0.0266(6) Uani 1 1 d . . . . .
H50A H 0.232290 0.599461 0.128138 0.040 Uiso 1 1 calc GR . . . .
H50B H 0.332078 0.528958 0.105589 0.040 Uiso 1 1 calc GR . . . .
H50C H 0.297500 0.605650 0.078420 0.040 Uiso 1 1 calc GR . . . .
C51 C -0.28025(16) 1.12861(15) 0.23099(9) 0.0214(5) Uani 1 1 d . . . . .
H51 H -0.337061 1.153578 0.227264 0.026 Uiso 1 1 calc R . . . .
C52 C -0.17895(19) 0.78559(17) 0.68342(10) 0.0274(6) Uani 1 1 d . . . . .
H52 H -0.120482 0.755075 0.661095 0.033 Uiso 1 1 calc R . . . .
C53 C -0.34748(16) 0.91383(15) 0.60776(9) 0.0222(5) Uani 1 1 d . . . . .
H53 H -0.357172 0.927453 0.641300 0.027 Uiso 1 1 calc R . . . .
C54 C -0.27734(18) 0.81960(15) 0.53557(9) 0.0239(5) Uani 1 1 d . . . . .
H54 H -0.236808 0.767199 0.518345 0.029 Uiso 1 1 calc R . . . .
C55 C 0.05356(18) 1.12149(15) 0.34905(10) 0.0249(5) Uani 1 1 d . . . . .
H55 H 0.037874 1.164416 0.372707 0.030 Uiso 1 1 calc R . . . .
C56 C -0.35974(18) 0.59824(16) 0.34198(11) 0.0293(6) Uani 1 1 d . . . . .
H56 H -0.358951 0.604686 0.374309 0.035 Uiso 1 1 calc R . . . .
C57 C 0.05737(17) 1.09632(15) 0.11771(10) 0.0257(5) Uani 1 1 d . . . . .
H57 H 0.092116 1.103568 0.087913 0.031 Uiso 1 1 calc R . . . .
C58 C -0.33465(19) 0.83793(16) 0.70519(10) 0.0260(5) Uani 1 1 d . . . . .
H58 H -0.385284 0.844215 0.697958 0.031 Uiso 1 1 calc R . . . .
C59 C -0.47193(18) 1.25670(16) 0.18774(10) 0.0258(5) Uani 1 1 d . . . . .
H59 H -0.520517 1.295431 0.213757 0.031 Uiso 1 1 calc R . . . .
C60 C -0.26197(19) 0.82555(16) -0.02795(10) 0.0277(6) Uani 1 1 d . . . . .
C61 C -0.42120(16) 1.12589(15) 0.32625(10) 0.0234(5) Uani 1 1 d . . . . .
C62 C -0.13533(18) 0.71044(16) 0.58052(10) 0.0252(5) Uani 1 1 d . . . . .
C63 C -0.35149(19) 1.49463(17) 0.06992(11) 0.0322(6) Uani 1 1 d . . . . .
H63 H -0.327792 1.530611 0.067692 0.039 Uiso 1 1 calc R . . . .
C64 C -0.1903(2) 0.81957(19) 0.72939(11) 0.0346(7) Uani 1 1 d . . . . .
H64 H -0.140098 0.812583 0.737350 0.042 Uiso 1 1 calc R . . . .
C65 C -0.2232(2) 0.78678(18) -0.07636(11) 0.0341(6) Uani 1 1 d . . . . .
H65 H -0.161425 0.750605 -0.087949 0.041 Uiso 1 1 calc R . . . .
C66 C -0.18663(18) 0.89375(16) 0.00887(9) 0.0246(5) Uani 1 1 d . . . . .
C67 C -0.67226(18) 1.50322(16) 0.21916(10) 0.0280(6) Uani 1 1 d . . . . .
H67 H -0.722536 1.507156 0.212538 0.034 Uiso 1 1 calc R . . . .
C68 C -0.19507(19) 0.64407(18) 0.24711(10) 0.0291(6) Uani 1 1 d . . . . .
H68 H -0.230191 0.617820 0.256475 0.035 Uiso 1 1 calc R . . . .
C69 C -0.23553(19) 0.96604(16) -0.00644(10) 0.0288(6) Uani 1 1 d . . . . .
H69 H -0.284381 0.972535 -0.015739 0.035 Uiso 1 1 calc R . . . .
C70 C -0.47072(19) 0.80818(17) 0.43522(11) 0.0300(6) Uani 1 1 d . . . . .
H70 H -0.459181 0.844813 0.415496 0.036 Uiso 1 1 calc R . . . .
C71 C -0.08816(19) 0.82125(16) 0.43943(9) 0.0278(6) Uani 1 1 d . . . . .
H71 H -0.095242 0.835423 0.472430 0.033 Uiso 1 1 calc R . . . .
N30 N -0.2028(2) 0.91094(16) 0.20829(10) 0.0434(7) Uani 1 1 d . . . . .
C72 C -0.15760(18) 0.65360(16) 0.20068(10) 0.0252(5) Uani 1 1 d . . . . .
C73 C 0.21282(19) 1.02873(16) 0.34750(11) 0.0296(6) Uani 1 1 d . . . . .
H73A H 0.223357 0.982820 0.365409 0.044 Uiso 1 1 calc GR . . . .
H73B H 0.204682 1.073731 0.368260 0.044 Uiso 1 1 calc GR . . . .
H73C H 0.263796 1.014225 0.317641 0.044 Uiso 1 1 calc GR . . . .
C74 C -0.11029(19) 0.73393(16) -0.00685(10) 0.0256(5) Uani 1 1 d . . . . .
C75 C -0.41546(18) 0.64903(17) 0.27726(11) 0.0292(6) Uani 1 1 d . . . . .
H75 H -0.453517 0.691546 0.264290 0.035 Uiso 1 1 calc R . . . .
C76 C -0.2887(2) 1.31129(17) 0.26632(11) 0.0333(6) Uani 1 1 d . . . . .
H76 H -0.303023 1.306102 0.300166 0.040 Uiso 1 1 calc R . . . .
C77 C -0.0104(2) 0.59933(17) 0.00501(11) 0.0342(6) Uani 1 1 d . . . . .
H77 H -0.001201 0.557070 0.024227 0.041 Uiso 1 1 calc R . . . .
C78 C -0.3202(2) 0.68370(18) 0.58860(10) 0.0323(6) Uani 1 1 d . . . . .
H78 H -0.319838 0.709703 0.560299 0.039 Uiso 1 1 calc R . . . .
C79 C 0.24854(17) 0.76330(15) 0.02532(9) 0.0230(5) Uani 1 1 d . . . . .
H79 H 0.289813 0.762022 -0.004747 0.028 Uiso 1 1 calc R . . . .
C80 C -0.0971(2) 0.95336(18) 0.02219(11) 0.0318(6) Uani 1 1 d . . . . .
H80 H -0.049961 0.948449 0.032743 0.038 Uiso 1 1 calc R . . . .
C81 C -0.66999(17) 0.83161(16) 0.39804(10) 0.0252(5) Uani 1 1 d . . . . .
H81 H -0.660098 0.872149 0.409448 0.030 Uiso 1 1 calc R . . . .
C82 C 0.10900(19) 0.52607(16) 0.30933(10) 0.0304(6) Uani 1 1 d . . . . .
H82 H 0.148173 0.470281 0.304831 0.036 Uiso 1 1 calc R . . . .
C83 C -0.21228(17) 1.00369(15) 0.47608(9) 0.0207(5) Uani 1 1 d . . . . .
C84 C -0.29631(18) 1.15646(15) 0.39801(10) 0.0263(6) Uani 1 1 d . . . . .
H84A H -0.259244 1.146707 0.363616 0.039 Uiso 1 1 calc GR . . . .
H84B H -0.300884 1.203279 0.414971 0.039 Uiso 1 1 calc GR . . . .
H84C H -0.355579 1.166290 0.399714 0.039 Uiso 1 1 calc GR . . . .
C85 C -0.2151(2) 1.02849(18) -0.00850(11) 0.0360(7) Uani 1 1 d . . . . .
H85 H -0.249578 1.076191 -0.019440 0.043 Uiso 1 1 calc R . . . .
C86 C -0.35372(19) 1.33440(16) 0.24384(10) 0.0270(6) Uani 1 1 d . . . . .
H86 H -0.411574 1.344328 0.263089 0.032 Uiso 1 1 calc R . . . .
C87 C -0.3254(2) 0.60767(16) 0.67068(11) 0.0305(6) Uani 1 1 d . . . . .
H87 H -0.328018 0.582888 0.699466 0.037 Uiso 1 1 calc R . . . .
C88 C -0.08575(18) 0.74984(17) 0.56141(10) 0.0270(6) Uani 1 1 d . . . . .
H88 H -0.114910 0.806629 0.567465 0.032 Uiso 1 1 calc R . . . .
C89 C -0.45029(17) 1.09171(16) 0.36446(10) 0.0255(5) Uani 1 1 d . . . . .
H89 H -0.509724 1.111046 0.385477 0.031 Uiso 1 1 calc R . . . .
C90 C -0.41933(18) 1.38943(16) 0.07754(9) 0.0255(5) Uani 1 1 d . . . . .
H90 H -0.442672 1.353226 0.079381 0.031 Uiso 1 1 calc R . . . .
C91 C -0.18390(19) 1.30314(16) 0.19000(11) 0.0299(6) Uani 1 1 d . . . . .
H91 H -0.125554 1.292242 0.171017 0.036 Uiso 1 1 calc R . . . .
C92 C -0.37938(18) 0.95616(16) 0.53381(10) 0.0277(6) Uani 1 1 d . . . . .
H92 H -0.410547 0.996432 0.516864 0.033 Uiso 1 1 calc R . . . .
C93 C 0.47652(17) 0.66655(16) 0.18221(11) 0.0279(6) Uani 1 1 d . . . . .
H93A H 0.465825 0.721980 0.182627 0.042 Uiso 1 1 calc GR . . . .
H93B H 0.533808 0.631439 0.157402 0.042 Uiso 1 1 calc GR . . . .
H93C H 0.477131 0.650490 0.214498 0.042 Uiso 1 1 calc GR . . . .
C94 C -0.6084(2) 1.55144(16) 0.26336(10) 0.0311(6) Uani 1 1 d . . . . .
H94 H -0.614732 1.589185 0.287370 0.037 Uiso 1 1 calc R . . . .
C95 C -0.75670(18) 0.84447(17) 0.41038(10) 0.0282(6) Uani 1 1 d . . . . .
H95 H -0.804228 0.893109 0.429773 0.034 Uiso 1 1 calc R . . . .
C96 C -0.3534(2) 0.87775(18) -0.01388(11) 0.0327(6) Uani 1 1 d . . . . .
H96 H -0.383497 0.905383 0.018687 0.039 Uiso 1 1 calc R . . . .
C97 C -0.32157(18) 0.87863(17) 0.51011(10) 0.0267(6) Uani 1 1 d . . . . .
H97 H -0.312027 0.865649 0.476501 0.032 Uiso 1 1 calc R . . . .
C98 C 0.0573(2) 0.59198(18) -0.03653(12) 0.0372(7) Uani 1 1 d . . . . .
H98 H 0.112885 0.544707 -0.046348 0.045 Uiso 1 1 calc R . . . .
C99 C -0.68291(18) 1.55783(16) 0.25497(10) 0.0313(6) Uani 1 1 d . . . . .
H99 H -0.740278 1.598932 0.273443 0.038 Uiso 1 1 calc R . . . .
C100 C -0.24940(17) 1.32630(15) 0.16799(10) 0.0246(5) Uani 1 1 d . . . . .
H100 H -0.234031 1.330573 0.134021 0.030 Uiso 1 1 calc R . . . .
C101 C -0.4690(2) 0.8109(2) 0.48326(11) 0.0372(7) Uani 1 1 d . . . . .
H101 H -0.456503 0.849049 0.495352 0.045 Uiso 1 1 calc R . . . .
C102 C -0.3467(2) 0.87163(17) 0.75100(10) 0.0310(6) Uani 1 1 d . . . . .
H102 H -0.404729 0.900575 0.774062 0.037 Uiso 1 1 calc R . . . .
C103 C 0.0816(2) 0.53872(16) 0.22481(11) 0.0333(6) Uani 1 1 d . . . . .
H10A H 0.023758 0.549674 0.223148 0.050 Uiso 1 1 calc GR . . . .
H10B H 0.121667 0.480947 0.217426 0.050 Uiso 1 1 calc GR . . . .
H10C H 0.106539 0.565829 0.200843 0.050 Uiso 1 1 calc GR . . . .
C104 C -0.37019(19) 0.96400(17) 0.40229(10) 0.0299(6) Uani 1 1 d . . . . .
H10D H -0.313505 0.914872 0.389301 0.045 Uiso 1 1 calc GR . . . .
H10E H -0.418965 0.951520 0.407231 0.045 Uiso 1 1 calc GR . . . .
H10F H -0.374573 0.987216 0.433651 0.045 Uiso 1 1 calc GR . . . .
C105 C -0.19373(19) 0.96800(16) 0.52021(9) 0.0263(6) Uani 1 1 d . . . . .
H10G H -0.207982 0.923833 0.524428 0.039 Uiso 1 1 calc GR . . . .
H10H H -0.230118 1.008913 0.549269 0.039 Uiso 1 1 calc GR . . . .
H10I H -0.130896 0.947821 0.515938 0.039 Uiso 1 1 calc GR . . . .
C106 C -0.1813(2) 0.6184(2) 0.44386(12) 0.0409(7) Uani 1 1 d . . . . .
C107 C -0.1180(2) 0.89137(17) 0.02378(11) 0.0308(6) Uani 1 1 d . . . . .
H107 H -0.084056 0.844562 0.035630 0.037 Uiso 1 1 calc R . . . .
C108 C -0.77432(18) 0.78703(17) 0.39466(10) 0.0285(6) Uani 1 1 d . . . . .
H108 H -0.833446 0.795773 0.402883 0.034 Uiso 1 1 calc R . . . .
C109 C 0.29966(19) 0.81367(18) 0.08821(10) 0.0298(6) Uani 1 1 d . . . . .
H10J H 0.262781 0.856400 0.116293 0.045 Uiso 1 1 calc GR . . . .
H10K H 0.328765 0.833507 0.060954 0.045 Uiso 1 1 calc GR . . . .
H10L H 0.344704 0.768162 0.097503 0.045 Uiso 1 1 calc GR . . . .
C110 C 0.1043(2) 0.56546(17) 0.39566(11) 0.0385(7) Uani 1 1 d . . . . .
H11A H 0.123497 0.603899 0.402079 0.058 Uiso 1 1 calc GR . . . .
H11B H 0.152727 0.510940 0.391369 0.058 Uiso 1 1 calc GR . . . .
H11C H 0.052806 0.572567 0.423397 0.058 Uiso 1 1 calc GR . . . .
C111 C -0.1451(2) 1.02207(18) 0.00519(11) 0.0335(6) Uani 1 1 d . . . . .
H111 H -0.130408 1.064362 0.002910 0.040 Uiso 1 1 calc R . . . .
C112 C -0.3304(2) 1.14019(17) 0.11452(11) 0.0338(6) Uani 1 1 d . . . . .
H112 H -0.280641 1.100232 0.089590 0.041 Uiso 1 1 calc R . . . .
C113 C -0.1550(2) 0.6215(2) 0.15297(11) 0.0363(7) Uani 1 1 d . . . . .
H11D H -0.190181 0.665793 0.138116 0.055 Uiso 1 1 calc GR . . . .
H11E H -0.179504 0.584282 0.158698 0.055 Uiso 1 1 calc GR . . . .
H11F H -0.093495 0.593356 0.130825 0.055 Uiso 1 1 calc GR . . . .
C114 C -0.70410(19) 0.71694(17) 0.36681(10) 0.0295(6) Uani 1 1 d . . . . .
H114 H -0.714760 0.676499 0.356033 0.035 Uiso 1 1 calc R . . . .
C115 C -0.39111(18) 0.97413(16) 0.58269(10) 0.0261(5) Uani 1 1 d . . . . .
H115 H -0.428814 1.027446 0.599091 0.031 Uiso 1 1 calc R . . . .
C116 C -0.0385(2) 0.72390(17) -0.04861(11) 0.0328(6) Uani 1 1 d . . . . .
H116 H -0.046270 0.766683 -0.067317 0.039 Uiso 1 1 calc R . . . .
C117 C -0.4022(2) 0.89091(19) -0.04548(12) 0.0378(7) Uani 1 1 d . . . . .
H117 H -0.463851 0.927404 -0.034304 0.045 Uiso 1 1 calc R . . . .
C118 C -0.47044(19) 1.20282(18) 0.30927(12) 0.0378(7) Uani 1 1 d . . . . .
H11G H -0.438255 1.233648 0.305361 0.057 Uiso 1 1 calc GR . . . .
H11H H -0.529695 1.233630 0.333509 0.057 Uiso 1 1 calc GR . . . .
H11I H -0.475767 1.191781 0.277755 0.057 Uiso 1 1 calc GR . . . .
N37 N -0.1273(2) 0.6365(2) 0.43421(12) 0.0544(8) Uani 1 1 d . . . . .
C119 C -0.2689(2) 0.85143(19) 0.10855(11) 0.0345(6) Uani 1 1 d . . . . .
H119 H -0.240804 0.883902 0.105845 0.041 Uiso 1 1 calc R . . . .
C120 C -0.3613(2) 0.85121(19) -0.09297(12) 0.0384(7) Uani 1 1 d . . . . .
H120 H -0.394397 0.859637 -0.114535 0.046 Uiso 1 1 calc R . . . .
C121 C -0.08334(19) 1.12915(18) 0.09641(9) 0.0298(6) Uani 1 1 d . . . . .
H12A H -0.106468 1.091210 0.097397 0.045 Uiso 1 1 calc GR . . . .
H12B H -0.047398 1.126150 0.062674 0.045 Uiso 1 1 calc GR . . . .
H12C H -0.132847 1.183490 0.107992 0.045 Uiso 1 1 calc GR . . . .
C122 C -0.54142(19) 0.87312(17) 0.30881(10) 0.0294(6) Uani 1 1 d . . . . .
H122 H -0.594978 0.871560 0.312687 0.035 Uiso 1 1 calc R . . . .
C123 C -0.3001(2) 0.52494(17) 0.31170(13) 0.0399(8) Uani 1 1 d . . . . .
H123 H -0.259789 0.482618 0.323682 0.048 Uiso 1 1 calc R . . . .
C124 C -0.2743(2) 0.86317(19) 0.76318(10) 0.0355(7) Uani 1 1 d . . . . .
H124 H -0.282319 0.886941 0.794177 0.043 Uiso 1 1 calc R . . . .
C125 C -0.50600(19) 0.70255(18) 0.44708(10) 0.0298(6) Uani 1 1 d . . . . .
H125 H -0.519684 0.664804 0.435627 0.036 Uiso 1 1 calc R . . . .
N38 N 0.131(4) 0.547(2) 0.0969(18) 0.059(4) Uani 0.510(12) 1 d D U P A 2
C126 C -0.5040(2) 0.7046(2) 0.49490(11) 0.0367(7) Uani 1 1 d . . . . .
H126 H -0.515588 0.668373 0.514973 0.044 Uiso 1 1 calc R . . . .
C127 C -0.3573(2) 0.59235(19) 0.63639(12) 0.0372(7) Uani 1 1 d . . . . .
H127 H -0.380689 0.555986 0.640931 0.045 Uiso 1 1 calc R . . . .
C128 C 0.17157(18) 1.04828(18) 0.16479(11) 0.0318(6) Uani 1 1 d . . . . .
H12D H 0.162580 1.062289 0.199236 0.048 Uiso 1 1 calc GR . . . .
H12E H 0.199069 1.077227 0.144338 0.048 Uiso 1 1 calc GR . . . .
H12F H 0.210360 0.990576 0.154785 0.048 Uiso 1 1 calc GR . . . .
C129 C -0.1918(2) 0.6818(2) 0.33277(10) 0.0340(7) Uani 1 1 d . . . . .
H12G H -0.139037 0.641750 0.339344 0.051 Uiso 1 1 calc GR . . . .
H12H H -0.240849 0.669695 0.346648 0.051 Uiso 1 1 calc GR . . . .
H12I H -0.208319 0.734993 0.347798 0.051 Uiso 1 1 calc GR . . . .
C130 C -0.2995(2) 0.51389(18) 0.26459(13) 0.0395(8) Uani 1 1 d . . . . .
H130 H -0.259807 0.463767 0.244303 0.047 Uiso 1 1 calc R . . . .
C131 C -0.4130(2) 1.42864(17) 0.03630(10) 0.0325(6) Uani 1 1 d . . . . .
H131 H -0.432418 1.419159 0.011083 0.039 Uiso 1 1 calc R . . . .
C132 C 0.0038(2) 0.7101(2) 0.53408(11) 0.0360(7) Uani 1 1 d . . . . .
H132 H 0.034564 0.739676 0.522392 0.043 Uiso 1 1 calc R . . . .
C133 C -0.2039(2) 1.29608(17) 0.23933(11) 0.0337(6) Uani 1 1 d . . . . .
H133 H -0.159767 1.280929 0.254478 0.040 Uiso 1 1 calc R . . . .
C134 C -0.30848(19) 0.76818(18) 0.07264(11) 0.0317(6) Uani 1 1 d . . . . .
H134 H -0.308070 0.742203 0.044674 0.038 Uiso 1 1 calc R . . . .
C135 C -0.4652(2) 1.18133(18) 0.18079(12) 0.0353(7) Uani 1 1 d . . . . .
H135 H -0.509750 1.170211 0.201218 0.042 Uiso 1 1 calc R . . . .
N39 N 0.3736(3) 0.8803(2) 0.16680(14) 0.0660(10) Uani 1 1 d . . . . .
C136 C 0.0424(2) 0.65487(19) -0.06356(12) 0.0369(7) Uani 1 1 d . . . . .
H136 H 0.087817 0.650614 -0.092453 0.044 Uiso 1 1 calc R . . . .
C137 C -0.35680(19) 0.57594(19) 0.24715(12) 0.0360(7) Uani 1 1 d . . . . .
H137 H -0.356362 0.568965 0.214595 0.043 Uiso 1 1 calc R . . . .
C138 C -0.3785(2) 1.48112(17) 0.03218(10) 0.0361(7) Uani 1 1 d . . . . .
H138 H -0.373307 1.507433 0.004127 0.043 Uiso 1 1 calc R . . . .
C139 C -0.4853(2) 0.7588(2) 0.51316(11) 0.0391(7) Uani 1 1 d . . . . .
H139 H -0.483645 0.760356 0.545644 0.047 Uiso 1 1 calc R . . . .
C140 C -0.40317(19) 0.82337(18) 0.32049(11) 0.0318(6) Uani 1 1 d . . . . .
H140 H -0.358890 0.786224 0.332602 0.038 Uiso 1 1 calc R . . . .
C141 C -0.5264(2) 0.93048(18) 0.28287(11) 0.0396(7) Uani 1 1 d . . . . .
H141 H -0.569277 0.966817 0.269630 0.048 Uiso 1 1 calc R . . . .
C142 C -0.3939(2) 1.12271(18) 0.14432(12) 0.0379(7) Uani 1 1 d . . . . .
H142 H -0.388755 1.071041 0.139810 0.045 Uiso 1 1 calc R . . . .
C143 C -0.4494(2) 0.93453(19) 0.27644(11) 0.0417(8) Uani 1 1 d . . . . .
H143 H -0.439467 0.974224 0.259462 0.050 Uiso 1 1 calc R . . . .
C144 C 0.5700(2) 0.72309(19) -0.03057(12) 0.0382(7) Uani 1 1 d . . . . .
H144 H 0.605637 0.751974 -0.034947 0.046 Uiso 1 1 calc R . . . .
C145 C -0.3551(2) 0.7962(2) 0.16076(12) 0.0450(8) Uani 1 1 d . . . . .
H145 H -0.385110 0.790102 0.192502 0.054 Uiso 1 1 calc R . . . .
C146 C -0.3872(2) 0.8801(2) 0.29501(12) 0.0412(8) Uani 1 1 d . . . . .
H146 H -0.333305 0.881544 0.290366 0.049 Uiso 1 1 calc R . . . .
C147 C -0.2712(2) 0.7989(2) -0.10846(12) 0.0404(7) Uani 1 1 d . . . . .
H147 H -0.241910 0.771093 -0.140993 0.048 Uiso 1 1 calc R . . . .
C148 C -0.3548(2) 0.6306(2) 0.59521(12) 0.0408(8) Uani 1 1 d . . . . .
H148 H -0.376709 0.620589 0.571423 0.049 Uiso 1 1 calc R . . . .
C149 C -0.3129(2) 0.8425(2) 0.15520(12) 0.0430(8) Uani 1 1 d . . . . .
H149 H -0.313762 0.868415 0.183359 0.052 Uiso 1 1 calc R . . . .
B1 B -0.41222(18) 1.36373(16) 0.16723(10) 0.0190(5) Uani 1 1 d . . . . .
N40 N -0.4178(3) 1.3649(2) 0.39666(13) 0.0714(11) Uani 1 1 d . . . . .
C150 C 0.0481(2) 0.6279(2) 0.52390(13) 0.0451(8) Uani 1 1 d . . . . .
H150 H 0.109690 0.600312 0.505761 0.054 Uiso 1 1 calc R . . . .
C151 C 0.2845(2) 0.3270(2) 0.20337(13) 0.0416(7) Uani 1 1 d . . . . .
H15D H 0.277867 0.364538 0.179435 0.062 Uiso 1 1 calc GR . . . .
H15E H 0.322322 0.272109 0.186135 0.062 Uiso 1 1 calc GR . . . .
H15F H 0.311648 0.337798 0.225176 0.062 Uiso 1 1 calc GR . . . .
B2 B -0.49582(19) 0.74916(17) 0.35984(11) 0.0211(5) Uani 1 1 d . . . . .
C152 C -0.09131(19) 1.17862(17) 0.32619(12) 0.0347(7) Uani 1 1 d . . . . .
H15A H -0.108772 1.161165 0.301417 0.052 Uiso 1 1 calc GR . . . .
H15B H -0.092786 1.230103 0.320385 0.052 Uiso 1 1 calc GR . . . .
H15C H -0.132533 1.184496 0.358884 0.052 Uiso 1 1 calc GR . . . .
C153 C -0.3528(2) 0.7588(2) 0.11920(12) 0.0398(7) Uani 1 1 d . . . . .
H153 H -0.381424 0.726707 0.122338 0.048 Uiso 1 1 calc R . . . .
C154 C -0.0882(2) 0.62730(19) 0.56849(14) 0.0464(8) Uani 1 1 d . . . . .
H154 H -0.118415 0.597168 0.579808 0.056 Uiso 1 1 calc R . . . .
C155 C -0.4513(2) 1.4236(2) 0.38341(12) 0.0454(8) Uani 1 1 d . . . . .
B3 B -0.24038(19) 0.76002(17) 0.61444(10) 0.0207(5) Uani 1 1 d . . . . .
C156 C -0.4928(3) 1.4987(2) 0.36651(15) 0.0519(9) Uani 1 1 d . . . . .
H15J H -0.490792 1.489079 0.332850 0.078 Uiso 1 1 calc GR . . . .
H15K H -0.461270 1.528998 0.367309 0.078 Uiso 1 1 calc GR . . . .
H15L H -0.554632 1.529361 0.387814 0.078 Uiso 1 1 calc GR . . . .
B4 B -0.2062(2) 0.81686(18) 0.00982(11) 0.0253(6) Uani 1 1 d . . . . .
C157 C 0.4147(3) 0.9081(2) 0.15079(16) 0.0552(10) Uani 1 1 d . . . . .
C158 C 0.0022(2) 0.5864(2) 0.54030(17) 0.0600(11) Uani 1 1 d . . . . .
H158 H 0.031548 0.529802 0.532570 0.072 Uiso 1 1 calc R . . . .
C159 C -0.2499(3) 0.5943(3) 0.45525(17) 0.0725(13) Uani 1 1 d . . . . .
H15G H -0.232813 0.550257 0.430407 0.109 Uiso 1 1 calc GR . . . .
H15H H -0.305867 0.639748 0.455488 0.109 Uiso 1 1 calc GR . . . .
H15I H -0.257284 0.576643 0.487565 0.109 Uiso 1 1 calc GR . . . .
C160 C 0.1491(12) 0.4919(9) 0.0734(5) 0.056(3) Uani 0.510(12) 1 d D U P A 2
C161 C 0.4706(3) 0.9470(3) 0.1307(3) 0.106(2) Uani 1 1 d . U . . .
H16D H 0.460539 0.967596 0.100668 0.158 Uiso 1 1 calc GR . . . .
H16E H 0.533197 0.907815 0.123253 0.158 Uiso 1 1 calc GR . . . .
H16F H 0.454885 0.991331 0.154952 0.158 Uiso 1 1 calc GR . . . .
C162 C -0.3124(3) 1.3831(3) 0.46661(18) 0.0723(12) Uani 1 1 d . . . . .
H162 H -0.344461 1.361812 0.453143 0.087 Uiso 1 1 calc R . . . .
C163 C 0.1803(10) 0.4199(6) 0.0386(6) 0.092(3) Uani 0.510(12) 1 d D U P A 2
H16A H 0.229039 0.415459 0.009862 0.137 Uiso 0.510(12) 1 calc GR . P A 2
H16B H 0.131411 0.424446 0.028226 0.137 Uiso 0.510(12) 1 calc GR . P A 2
H16C H 0.201154 0.372153 0.054639 0.137 Uiso 0.510(12) 1 calc GR . P A 2
O2 O 0.0204(5) 1.0156(5) 0.4606(3) 0.091(2) Uani 0.5 1 d . U P B 1
H2 H 0.012117 1.002106 0.435860 0.137 Uiso 0.5 1 calc GR . P B 1
C0AA C -0.0401(9) 1.0910(8) 0.4795(5) 0.083(4) Uani 0.5 1 d . U P B 1
H0AA H -0.033641 1.126331 0.455409 0.124 Uiso 0.5 1 calc GR . P B 1
H0AB H -0.031658 1.106128 0.509069 0.124 Uiso 0.5 1 calc GR . P B 1
H0AC H -0.099497 1.096016 0.488063 0.124 Uiso 0.5 1 calc GR . P B 1
O3 O 0.0857(9) 0.8684(11) 0.5356(4) 0.156(5) Uani 0.5 1 d D U P C 2
H3 H 0.137560 0.840800 0.516115 0.234 Uiso 0.5 1 calc GR . P C 2
C1AA C 0.0232(7) 0.8826(7) 0.5102(5) 0.079(4) Uani 0.5 1 d D U P C 2
H1AA H 0.034612 0.910732 0.482456 0.118 Uiso 0.5 1 calc GR . P C 2
H1AB H -0.037198 0.915419 0.532815 0.118 Uiso 0.5 1 calc GR . P C 2
H1AC H 0.029934 0.831406 0.498232 0.118 Uiso 0.5 1 calc GR . P C 2
Cl0A Cl 0.0352(6) 1.2590(5) 0.1972(2) 0.0632(10) Uani 0.555(4) 1 d D U P D 1
Cl2A Cl -0.0218(3) 1.42106(17) 0.18174(16) 0.1040(11) Uani 0.555(4) 1 d D U P D 1
Cl1A Cl -0.0406(3) 1.3824(3) 0.28080(13) 0.1271(18) Uani 0.555(4) 1 d D U P D 1
C2AA C 0.0223(5) 1.3510(4) 0.2191(3) 0.0508(18) Uani 0.555(4) 1 d D U P D 1
H2AA H 0.082608 1.343955 0.215137 0.061 Uiso 0.555(4) 1 calc R . P D 1
Cl5A Cl -0.0819(6) 1.4350(8) 0.2343(6) 0.103(2) Uani 0.2225(18) 1 d D . P D 2
Cl4A Cl 0.0623(6) 1.4050(4) 0.1471(3) 0.1040(11) Uani 0.2225(18) 1 d D . P D 2
Cl6A Cl 0.0216(7) 1.2755(7) 0.2100(4) 0.0632(10) Uani 0.2225(18) 1 d D . P D 3
Cl7A Cl -0.0417(7) 1.3559(8) 0.3060(3) 0.1271(18) Uani 0.2225(18) 1 d D . P D 3
Cl3A Cl 0.0357(16) 1.2702(10) 0.1897(8) 0.0632(10) Uani 0.2225(18) 1 d D . P D 2
Cl8A Cl -0.0557(6) 1.4431(8) 0.2207(6) 0.103(2) Uani 0.2225(18) 1 d D . P D 3
C4AA C 0.0127(12) 1.3569(9) 0.2418(5) 0.0508(18) Uani 0.2225(18) 1 d D . P D 3
H4AA H 0.072207 1.352779 0.236475 0.061 Uiso 0.2225(18) 1 calc R . P D 3
C3AA C 0.0290(11) 1.3655(10) 0.2003(6) 0.0508(18) Uani 0.2225(18) 1 d D . P D 2
H3AA H 0.067024 1.360680 0.220496 0.061 Uiso 0.2225(18) 1 calc R . P D 2
C1A C 0.1267(12) 0.4922(9) 0.0903(6) 0.056(3) Uani 0.490(12) 1 d D . P A 1
C1B C 0.1358(11) 0.4163(7) 0.0713(7) 0.092(3) Uani 0.490(12) 1 d D . P A 1
H1BA H 0.175530 0.399459 0.037208 0.137 Uiso 0.490(12) 1 calc GR . P A 1
H1BB H 0.077489 0.423551 0.072870 0.137 Uiso 0.490(12) 1 calc GR . P A 1
H1BC H 0.160464 0.375197 0.091181 0.137 Uiso 0.490(12) 1 calc GR . P A 1
N38A N 0.120(4) 0.549(2) 0.1042(19) 0.059(4) Uani 0.490(12) 1 d D . P A 1

loop_
_atom_site_aniso_label
_atom_site_aniso_U_11
_atom_site_aniso_U_22
_atom_site_aniso_U_33
_atom_site_aniso_U_23
_atom_site_aniso_U_13
_atom_site_aniso_U_12
Co1 0.01298(15) 0.01270(14) 0.01400(14) 0.00107(11) -0.00470(11) -0.00481(12)
Co2 0.01408(15) 0.01316(15) 0.01507(15) 0.00194(11) -0.00517(12) -0.00505(12)
Co3 0.01395(15) 0.01247(15) 0.01430(14) 0.00232(11) -0.00447(12) -0.00401(12)
Co4 0.01346(15) 0.01239(14) 0.01507(15) 0.00130(11) -0.00509(12) -0.00487(12)
Cl1 0.0567(6) 0.0632(6) 0.0778(7) 0.0323(5) -0.0430(5) -0.0365(5)
Cl2 0.0482(5) 0.0737(7) 0.0437(5) 0.0149(4) -0.0154(4) -0.0202(5)
Cl3 0.0786(7) 0.0498(6) 0.0610(6) -0.0086(5) -0.0025(5) -0.0294(5)
Cl4 0.0876(9) 0.0748(8) 0.0754(8) -0.0037(6) -0.0056(7) -0.0261(7)
Cl5 0.0771(10) 0.0928(11) 0.1393(15) -0.0328(10) -0.0024(9) -0.0293(8)
Cl6 0.1334(15) 0.213(2) 0.1353(15) 0.1099(16) -0.0830(13) -0.1154(17)
N15 0.0150(9) 0.0136(9) 0.0153(9) 0.0020(7) -0.0039(7) -0.0057(8)
N28 0.0175(10) 0.0145(9) 0.0186(9) 0.0018(7) -0.0082(8) -0.0050(8)
N16 0.0141(9) 0.0132(9) 0.0157(9) 0.0013(7) -0.0039(7) -0.0048(8)
N17 0.0155(9) 0.0149(9) 0.0169(9) 0.0041(7) -0.0049(8) -0.0056(8)
N22 0.0151(9) 0.0134(9) 0.0153(9) 0.0021(7) -0.0051(7) -0.0060(8)
N4 0.0155(9) 0.0144(9) 0.0172(9) 0.0007(7) -0.0057(8) -0.0058(8)
N7 0.0183(10) 0.0159(10) 0.0190(10) 0.0025(8) -0.0068(8) -0.0061(8)
N25 0.0169(10) 0.0196(10) 0.0147(9) 0.0020(7) -0.0064(8) -0.0082(8)
N3 0.0151(9) 0.0125(9) 0.0172(9) 0.0017(7) -0.0059(8) -0.0048(8)
N24 0.0171(10) 0.0162(10) 0.0193(10) 0.0026(8) -0.0084(8) -0.0067(8)
N13 0.0187(10) 0.0163(10) 0.0204(10) 0.0068(8) -0.0078(8) -0.0073(8)
N14 0.0151(10) 0.0157(10) 0.0223(10) 0.0077(8) -0.0068(8) -0.0043(8)
N34 0.0181(10) 0.0141(9) 0.0177(9) 0.0008(7) -0.0082(8) -0.0050(8)
N23 0.0140(9) 0.0147(9) 0.0216(10) 0.0012(8) -0.0070(8) -0.0056(8)
N32 0.0195(10) 0.0198(10) 0.0210(10) 0.0049(8) -0.0062(8) -0.0096(9)
N18 0.0170(10) 0.0157(10) 0.0216(10) 0.0038(8) -0.0068(8) -0.0068(8)
N9 0.0156(9) 0.0129(9) 0.0174(9) 0.0023(7) -0.0047(8) -0.0052(8)
N10 0.0144(9) 0.0125(9) 0.0154(9) 0.0010(7) -0.0035(7) -0.0039(8)
N31 0.0169(10) 0.0193(10) 0.0160(9) 0.0028(8) -0.0074(8) -0.0069(8)
N26 0.0158(10) 0.0201(10) 0.0182(10) 0.0031(8) -0.0045(8) -0.0080(8)
N8 0.0197(10) 0.0140(9) 0.0180(10) 0.0042(7) -0.0064(8) -0.0045(8)
N21 0.0146(9) 0.0131(9) 0.0164(9) 0.0016(7) -0.0054(7) -0.0054(8)
N12 0.0190(10) 0.0151(10) 0.0178(10) 0.0039(8) -0.0062(8) -0.0041(8)
N11 0.0188(10) 0.0160(10) 0.0144(9) 0.0027(7) -0.0046(8) -0.0065(8)
N1 0.0168(10) 0.0161(9) 0.0178(9) 0.0022(7) -0.0077(8) -0.0066(8)
N5 0.0191(10) 0.0218(10) 0.0192(10) 0.0034(8) -0.0085(8) -0.0108(9)
N20 0.0184(10) 0.0168(10) 0.0198(10) 0.0018(8) -0.0086(8) -0.0078(8)
N19 0.0182(10) 0.0146(9) 0.0216(10) 0.0016(8) -0.0081(8) -0.0059(8)
N6 0.0183(10) 0.0205(10) 0.0189(10) 0.0036(8) -0.0075(8) -0.0089(8)
N2 0.0171(10) 0.0163(9) 0.0155(9) 0.0013(7) -0.0058(8) -0.0068(8)
O1 0.0356(12) 0.0375(13) 0.0644(16) 0.0220(11) -0.0222(11) -0.0194(10)
N29 0.0271(11) 0.0175(10) 0.0228(10) 0.0018(8) -0.0119(9) -0.0084(9)
N35 0.0260(11) 0.0121(9) 0.0259(11) 0.0009(8) -0.0130(9) -0.0050(8)
N27 0.0299(12) 0.0436(14) 0.0251(12) 0.0083(10) -0.0155(10) -0.0195(11)
N33 0.0343(13) 0.0454(15) 0.0268(12) 0.0116(10) -0.0178(10) -0.0221(12)
C1 0.0173(11) 0.0136(11) 0.0168(11) 0.0006(8) -0.0049(9) -0.0061(9)
C2 0.0155(11) 0.0167(11) 0.0193(11) 0.0022(9) -0.0021(9) -0.0023(9)
C3 0.0177(11) 0.0147(11) 0.0174(11) 0.0035(9) -0.0039(9) -0.0053(9)
C4 0.0214(12) 0.0171(11) 0.0172(11) 0.0049(9) -0.0050(9) -0.0064(10)
C5 0.0192(12) 0.0185(12) 0.0237(12) 0.0011(9) -0.0067(10) -0.0062(10)
C6 0.0167(11) 0.0146(11) 0.0193(11) 0.0032(9) -0.0054(9) -0.0060(9)
C7 0.0193(12) 0.0183(12) 0.0265(13) 0.0024(10) -0.0037(10) -0.0046(10)
C8 0.0202(12) 0.0149(11) 0.0195(11) 0.0025(9) -0.0076(9) -0.0062(9)
C9 0.0172(11) 0.0115(10) 0.0173(11) 0.0015(8) -0.0073(9) -0.0038(9)
C10 0.0150(11) 0.0141(11) 0.0173(11) 0.0026(8) -0.0049(9) -0.0067(9)
C11 0.0216(12) 0.0165(12) 0.0265(13) -0.0002(10) -0.0064(10) -0.0049(10)
C12 0.0184(12) 0.0188(12) 0.0208(12) 0.0045(9) -0.0095(10) -0.0046(10)
C13 0.0171(11) 0.0151(11) 0.0194(11) 0.0022(9) -0.0061(9) -0.0062(9)
C14 0.0184(11) 0.0168(11) 0.0202(11) 0.0009(9) -0.0042(9) -0.0074(10)
C15 0.0175(11) 0.0153(11) 0.0169(11) 0.0013(8) -0.0052(9) -0.0079(9)
C16 0.0142(11) 0.0177(11) 0.0247(12) 0.0039(9) -0.0064(9) -0.0045(9)
C17 0.0233(13) 0.0194(12) 0.0231(12) 0.0054(10) -0.0070(10) -0.0066(10)
C18 0.0204(12) 0.0164(11) 0.0258(12) 0.0039(9) -0.0039(10) -0.0092(10)
C19 0.0188(12) 0.0274(13) 0.0266(13) 0.0066(10) -0.0082(10) -0.0114(11)
C20 0.0175(12) 0.0167(11) 0.0237(12) 0.0010(9) -0.0055(10) -0.0037(10)
C21 0.0230(12) 0.0229(12) 0.0244(12) 0.0025(10) -0.0125(10) -0.0115(10)
C22 0.0237(13) 0.0167(12) 0.0229(12) 0.0001(9) -0.0070(10) -0.0085(10)
C23 0.0212(12) 0.0238(13) 0.0228(12) 0.0011(10) -0.0114(10) -0.0091(10)
C24 0.0175(12) 0.0198(12) 0.0251(12) 0.0035(10) -0.0110(10) -0.0054(10)
C25 0.0285(14) 0.0209(12) 0.0220(12) 0.0035(10) -0.0067(10) -0.0097(11)
C26 0.0271(13) 0.0182(12) 0.0197(12) -0.0013(9) -0.0059(10) -0.0087(10)
C27 0.0241(12) 0.0224(12) 0.0170(11) 0.0031(9) -0.0099(10) -0.0103(10)
C28 0.0295(14) 0.0180(12) 0.0321(14) 0.0057(10) -0.0169(11) -0.0090(11)
C29 0.0224(12) 0.0182(11) 0.0143(11) 0.0018(9) -0.0058(9) -0.0050(10)
C30 0.0253(13) 0.0182(12) 0.0263(13) 0.0063(10) -0.0097(11) -0.0028(10)
C31 0.0172(12) 0.0190(12) 0.0315(13) -0.0004(10) -0.0066(10) -0.0086(10)
C32 0.0193(12) 0.0184(12) 0.0196(11) 0.0047(9) -0.0054(9) -0.0073(10)
C33 0.0222(13) 0.0216(13) 0.0288(13) -0.0028(10) -0.0083(11) -0.0076(11)
C34 0.0308(14) 0.0188(12) 0.0255(12) 0.0088(10) -0.0143(11) -0.0149(11)
C35 0.0233(12) 0.0160(11) 0.0192(12) 0.0046(9) -0.0035(10) -0.0055(10)
C36 0.0238(13) 0.0176(12) 0.0215(12) -0.0041(9) -0.0055(10) -0.0074(10)
C37 0.0202(12) 0.0211(12) 0.0213(12) 0.0047(9) -0.0062(10) -0.0093(10)
C38 0.0235(13) 0.0220(13) 0.0241(13) 0.0021(10) -0.0085(10) -0.0061(11)
C39 0.0196(12) 0.0196(12) 0.0230(12) 0.0045(9) -0.0095(10) -0.0103(10)
C40 0.0184(12) 0.0215(12) 0.0252(12) 0.0002(10) -0.0092(10) -0.0063(10)
C41 0.0212(12) 0.0207(12) 0.0208(12) 0.0026(9) -0.0103(10) -0.0082(10)
C42 0.0272(13) 0.0202(12) 0.0201(12) 0.0028(9) -0.0105(10) -0.0133(11)
C43 0.0161(11) 0.0169(11) 0.0151(10) 0.0024(9) -0.0038(9) -0.0063(9)
N36 0.0565(17) 0.0232(12) 0.0439(15) 0.0013(11) -0.0381(14) -0.0062(12)
C44 0.0335(15) 0.0200(13) 0.0203(12) 0.0066(10) -0.0116(11) -0.0045(11)
C45 0.0203(12) 0.0201(12) 0.0202(11) 0.0090(9) -0.0092(10) -0.0075(10)
C46 0.0325(15) 0.0364(15) 0.0173(12) -0.0015(11) -0.0059(11) -0.0177(13)
C47 0.0265(14) 0.0273(14) 0.0284(14) 0.0075(11) -0.0097(11) -0.0117(12)
C48 0.0231(12) 0.0139(11) 0.0228(12) 0.0019(9) -0.0093(10) -0.0049(10)
C49 0.0370(15) 0.0254(13) 0.0255(13) 0.0060(10) -0.0162(12) -0.0174(12)
C50 0.0267(13) 0.0203(12) 0.0285(13) -0.0035(10) -0.0127(11) -0.0054(11)
C51 0.0162(11) 0.0193(12) 0.0264(12) 0.0089(10) -0.0101(10) -0.0050(10)
C52 0.0325(15) 0.0291(14) 0.0273(13) 0.0103(11) -0.0157(12) -0.0168(12)
C53 0.0202(12) 0.0222(12) 0.0240(12) 0.0020(10) -0.0087(10) -0.0090(10)
C54 0.0272(13) 0.0203(12) 0.0260(13) 0.0030(10) -0.0098(11) -0.0121(11)
C55 0.0306(14) 0.0193(12) 0.0252(13) -0.0008(10) -0.0119(11) -0.0105(11)
C56 0.0243(13) 0.0236(13) 0.0376(15) 0.0074(11) -0.0078(12) -0.0111(11)
C57 0.0226(13) 0.0218(13) 0.0245(13) 0.0077(10) -0.0006(10) -0.0085(11)
C58 0.0327(14) 0.0256(13) 0.0251(13) 0.0056(10) -0.0122(11) -0.0166(12)
C59 0.0240(13) 0.0206(13) 0.0292(13) 0.0061(10) -0.0089(11) -0.0077(11)
C60 0.0334(15) 0.0237(13) 0.0299(14) 0.0087(11) -0.0134(12) -0.0151(12)
C61 0.0157(12) 0.0214(12) 0.0286(13) 0.0061(10) -0.0067(10) -0.0058(10)
C62 0.0236(13) 0.0259(13) 0.0263(13) 0.0057(10) -0.0125(11) -0.0094(11)
C63 0.0285(14) 0.0231(14) 0.0343(15) 0.0074(11) -0.0002(12) -0.0099(12)
C64 0.0510(19) 0.0417(17) 0.0338(15) 0.0162(13) -0.0280(14) -0.0320(16)
C65 0.0395(17) 0.0309(15) 0.0338(15) 0.0066(12) -0.0162(13) -0.0158(13)
C66 0.0273(13) 0.0241(13) 0.0188(12) 0.0032(10) -0.0045(10) -0.0113(11)
C67 0.0194(13) 0.0256(13) 0.0327(14) 0.0121(11) -0.0068(11) -0.0071(11)
C68 0.0293(14) 0.0352(15) 0.0339(15) 0.0102(12) -0.0125(12) -0.0232(13)
C69 0.0305(14) 0.0263(14) 0.0270(13) 0.0049(11) -0.0110(11) -0.0105(12)
C70 0.0295(14) 0.0289(14) 0.0352(15) 0.0035(12) -0.0171(12) -0.0128(12)
C71 0.0343(15) 0.0214(13) 0.0174(12) 0.0031(10) -0.0102(11) -0.0039(11)
N30 0.0578(18) 0.0357(15) 0.0420(15) 0.0071(12) -0.0361(14) -0.0145(13)
C72 0.0252(13) 0.0274(13) 0.0300(14) 0.0046(11) -0.0126(11) -0.0160(11)
C73 0.0346(15) 0.0223(13) 0.0374(15) 0.0009(11) -0.0227(13) -0.0113(12)
C74 0.0314(14) 0.0234(13) 0.0255(13) 0.0060(10) -0.0131(11) -0.0138(11)
C75 0.0203(13) 0.0267(14) 0.0366(15) -0.0062(11) -0.0107(11) -0.0069(11)
C76 0.0487(18) 0.0238(14) 0.0274(14) 0.0058(11) -0.0205(13) -0.0125(13)
C77 0.0437(17) 0.0249(14) 0.0384(16) 0.0075(12) -0.0231(14) -0.0140(13)
C78 0.0458(18) 0.0364(16) 0.0274(14) 0.0103(12) -0.0170(13) -0.0271(14)
C79 0.0239(13) 0.0227(12) 0.0170(11) 0.0024(9) -0.0030(10) -0.0092(11)
C80 0.0308(15) 0.0322(15) 0.0315(15) -0.0002(12) -0.0076(12) -0.0157(13)
C81 0.0244(13) 0.0216(13) 0.0274(13) -0.0028(10) -0.0089(11) -0.0088(11)
C82 0.0324(15) 0.0160(12) 0.0315(14) 0.0022(10) -0.0131(12) -0.0009(11)
C83 0.0226(12) 0.0228(12) 0.0179(11) -0.0001(9) -0.0052(10) -0.0127(10)
C84 0.0289(14) 0.0151(12) 0.0266(13) 0.0017(10) -0.0076(11) -0.0047(11)
C85 0.0467(18) 0.0232(14) 0.0361(16) 0.0069(12) -0.0162(14) -0.0136(13)
C86 0.0296(14) 0.0212(13) 0.0254(13) 0.0051(10) -0.0096(11) -0.0079(11)
C87 0.0354(15) 0.0233(13) 0.0357(15) 0.0126(11) -0.0152(12) -0.0143(12)
C88 0.0271(14) 0.0286(14) 0.0255(13) 0.0032(11) -0.0117(11) -0.0115(12)
C89 0.0171(12) 0.0271(14) 0.0292(13) 0.0062(11) -0.0052(10) -0.0097(11)
C90 0.0256(13) 0.0219(13) 0.0228(12) 0.0029(10) -0.0076(10) -0.0065(11)
C91 0.0248(14) 0.0233(13) 0.0407(16) 0.0043(11) -0.0141(12) -0.0086(11)
C92 0.0256(13) 0.0262(14) 0.0343(14) 0.0124(11) -0.0166(12) -0.0108(11)
C93 0.0166(12) 0.0228(13) 0.0410(16) -0.0003(11) -0.0089(11) -0.0068(10)
C94 0.0375(16) 0.0200(13) 0.0248(13) -0.0006(10) -0.0037(12) -0.0088(12)
C95 0.0241(13) 0.0256(14) 0.0267(13) -0.0045(11) -0.0067(11) -0.0060(11)
C96 0.0355(16) 0.0292(15) 0.0342(15) 0.0063(12) -0.0135(13) -0.0150(13)
C97 0.0309(14) 0.0303(14) 0.0251(13) 0.0084(11) -0.0146(11) -0.0166(12)
C98 0.0359(16) 0.0265(15) 0.0466(18) 0.0004(13) -0.0204(14) -0.0084(13)
C99 0.0229(13) 0.0208(13) 0.0291(14) 0.0048(11) 0.0039(11) -0.0012(11)
C100 0.0233(13) 0.0216(13) 0.0276(13) 0.0024(10) -0.0098(11) -0.0086(11)
C101 0.0347(16) 0.0428(18) 0.0375(16) -0.0026(13) -0.0205(13) -0.0156(14)
C102 0.0425(17) 0.0297(15) 0.0253(13) 0.0055(11) -0.0088(12) -0.0224(13)
C103 0.0365(16) 0.0197(13) 0.0356(15) -0.0045(11) -0.0185(13) -0.0026(12)
C104 0.0253(14) 0.0322(15) 0.0295(14) 0.0144(12) -0.0077(11) -0.0126(12)
C105 0.0355(15) 0.0232(13) 0.0194(12) 0.0015(10) -0.0113(11) -0.0119(12)
C106 0.0423(19) 0.0409(18) 0.0309(16) 0.0057(13) -0.0092(14) -0.0148(15)
C107 0.0325(15) 0.0251(14) 0.0352(15) 0.0077(11) -0.0144(12) -0.0121(12)
C108 0.0202(13) 0.0339(15) 0.0285(14) -0.0013(11) -0.0070(11) -0.0110(12)
C109 0.0278(14) 0.0385(16) 0.0274(14) 0.0085(12) -0.0066(11) -0.0208(13)
C110 0.0453(18) 0.0217(14) 0.0305(15) 0.0041(11) -0.0198(14) 0.0031(13)
C111 0.0417(17) 0.0275(15) 0.0311(15) 0.0009(11) -0.0058(13) -0.0199(13)
C112 0.0358(16) 0.0225(14) 0.0358(15) -0.0035(11) -0.0152(13) -0.0057(12)
C113 0.0462(18) 0.0473(18) 0.0346(16) 0.0061(13) -0.0159(14) -0.0361(16)
C114 0.0282(14) 0.0286(14) 0.0331(14) -0.0031(11) -0.0107(12) -0.0141(12)
C115 0.0225(13) 0.0206(13) 0.0317(14) 0.0032(10) -0.0091(11) -0.0073(11)
C116 0.0336(16) 0.0271(14) 0.0350(15) 0.0101(12) -0.0097(12) -0.0136(12)
C117 0.0374(17) 0.0345(16) 0.0484(18) 0.0131(14) -0.0239(15) -0.0169(14)
C118 0.0178(13) 0.0314(15) 0.0507(18) 0.0211(14) -0.0075(13) -0.0036(12)
N37 0.059(2) 0.065(2) 0.0466(18) 0.0152(15) -0.0184(15) -0.0356(18)
C119 0.0331(16) 0.0405(17) 0.0285(14) 0.0022(12) -0.0056(12) -0.0191(14)
C120 0.054(2) 0.0389(17) 0.0399(17) 0.0180(14) -0.0300(15) -0.0274(16)
C121 0.0264(14) 0.0340(15) 0.0188(12) 0.0077(11) -0.0061(11) -0.0070(12)
C122 0.0280(14) 0.0273(14) 0.0271(14) 0.0039(11) -0.0076(11) -0.0095(12)
C123 0.0249(15) 0.0196(14) 0.060(2) 0.0083(13) -0.0041(14) -0.0047(12)
C124 0.060(2) 0.0402(17) 0.0229(13) 0.0091(12) -0.0191(14) -0.0343(16)
C125 0.0304(15) 0.0340(15) 0.0285(14) 0.0056(11) -0.0109(12) -0.0175(13)
N38 0.066(11) 0.037(2) 0.077(11) 0.000(4) -0.043(8) -0.014(4)
C126 0.0312(16) 0.0463(18) 0.0304(15) 0.0110(13) -0.0102(12) -0.0167(14)
C127 0.0435(18) 0.0353(16) 0.0469(18) 0.0140(14) -0.0194(15) -0.0275(15)
C128 0.0212(13) 0.0372(16) 0.0389(16) 0.0109(13) -0.0068(12) -0.0174(12)
C129 0.0297(15) 0.0527(19) 0.0283(14) 0.0153(13) -0.0113(12) -0.0258(14)
C130 0.0266(15) 0.0228(14) 0.057(2) -0.0106(13) 0.0025(14) -0.0115(12)
C131 0.0383(16) 0.0262(14) 0.0214(13) 0.0027(11) -0.0108(12) -0.0054(12)
C132 0.0304(15) 0.0502(19) 0.0293(15) 0.0056(13) -0.0120(12) -0.0193(14)
C133 0.0375(16) 0.0244(14) 0.0435(17) 0.0069(12) -0.0280(14) -0.0093(12)
C134 0.0323(15) 0.0345(15) 0.0321(15) 0.0091(12) -0.0119(12) -0.0183(13)
C135 0.0333(16) 0.0295(15) 0.0498(18) 0.0145(13) -0.0180(14) -0.0180(13)
N39 0.067(2) 0.080(3) 0.067(2) 0.038(2) -0.0312(19) -0.043(2)
C136 0.0327(16) 0.0348(16) 0.0408(17) 0.0046(13) -0.0090(13) -0.0158(13)
C137 0.0253(14) 0.0380(17) 0.0414(17) -0.0154(13) -0.0040(12) -0.0162(13)
C138 0.0408(17) 0.0260(14) 0.0237(14) 0.0093(11) -0.0031(12) -0.0065(13)
C139 0.0277(15) 0.054(2) 0.0265(14) -0.0009(13) -0.0126(12) -0.0101(14)
C140 0.0264(14) 0.0325(15) 0.0345(15) 0.0035(12) -0.0079(12) -0.0137(12)
C141 0.0438(18) 0.0273(15) 0.0310(15) 0.0071(12) -0.0058(13) -0.0075(14)
C142 0.0449(18) 0.0205(14) 0.0536(19) 0.0051(13) -0.0252(16) -0.0145(13)
C143 0.056(2) 0.0305(16) 0.0286(15) 0.0018(12) 0.0015(14) -0.0215(15)
C144 0.0416(18) 0.0328(16) 0.0447(18) 0.0084(13) -0.0182(15) -0.0191(14)
C145 0.0408(19) 0.061(2) 0.0309(16) 0.0094(15) -0.0014(14) -0.0290(17)
C146 0.0424(18) 0.0442(19) 0.0378(17) -0.0006(14) -0.0005(14) -0.0291(16)
C147 0.054(2) 0.0404(18) 0.0324(16) 0.0072(13) -0.0214(15) -0.0222(16)
C148 0.057(2) 0.051(2) 0.0402(17) 0.0133(15) -0.0259(16) -0.0399(18)
C149 0.0457(19) 0.057(2) 0.0282(15) 0.0005(14) -0.0062(14) -0.0295(17)
B1 0.0178(13) 0.0167(13) 0.0179(12) 0.0017(10) -0.0056(10) -0.0047(11)
N40 0.073(3) 0.062(2) 0.055(2) 0.0273(18) -0.0142(18) -0.018(2)
C150 0.0233(15) 0.051(2) 0.0453(19) -0.0007(15) -0.0104(14) -0.0051(14)
C151 0.0394(18) 0.0408(18) 0.0466(19) 0.0054(14) -0.0131(15) -0.0214(15)
B2 0.0199(13) 0.0185(13) 0.0246(14) 0.0007(11) -0.0097(11) -0.0074(11)
C152 0.0260(14) 0.0223(14) 0.0473(18) -0.0070(12) -0.0154(13) -0.0022(12)
C153 0.0348(17) 0.0452(19) 0.0419(17) 0.0142(14) -0.0094(14) -0.0233(15)
C154 0.0315(17) 0.0252(15) 0.070(2) 0.0065(15) -0.0098(16) -0.0081(13)
C155 0.046(2) 0.053(2) 0.0358(17) 0.0127(15) -0.0093(15) -0.0252(17)
B3 0.0228(14) 0.0189(13) 0.0216(13) 0.0044(10) -0.0099(11) -0.0093(11)
C156 0.055(2) 0.049(2) 0.066(2) 0.0180(18) -0.0265(19) -0.0330(19)
B4 0.0286(15) 0.0247(15) 0.0231(14) 0.0070(11) -0.0093(12) -0.0127(13)
C157 0.041(2) 0.045(2) 0.068(3) 0.0206(19) -0.0163(19) -0.0131(17)
C158 0.037(2) 0.0309(18) 0.087(3) -0.0025(19) -0.011(2) -0.0015(15)
C159 0.060(3) 0.094(4) 0.065(3) 0.008(3) -0.006(2) -0.046(3)
C160 0.063(7) 0.035(2) 0.077(7) 0.002(4) -0.050(5) -0.012(3)
C161 0.058(3) 0.058(3) 0.148(5) 0.047(3) 0.008(3) -0.012(2)
C162 0.069(3) 0.070(3) 0.077(3) 0.012(2) -0.025(3) -0.031(3)
C163 0.099(8) 0.040(3) 0.145(9) -0.011(6) -0.074(6) -0.020(4)
O2 0.100(5) 0.093(5) 0.084(5) -0.007(4) -0.047(4) -0.038(5)
C0AA 0.060(7) 0.073(8) 0.082(8) 0.002(6) -0.002(6) -0.017(6)
O3 0.136(9) 0.208(13) 0.125(9) 0.006(8) -0.003(7) -0.107(10)
C1AA 0.055(6) 0.064(6) 0.134(10) 0.003(6) -0.034(6) -0.039(5)
Cl0A 0.0449(10) 0.048(2) 0.086(3) -0.0157(13) -0.0345(18) -0.0049(14)
Cl2A 0.135(3) 0.0588(13) 0.157(3) 0.0305(17) -0.095(3) -0.0488(17)
Cl1A 0.0766(14) 0.158(4) 0.096(3) -0.065(3) 0.016(2) -0.0399(19)
C2AA 0.043(2) 0.051(3) 0.058(4) -0.002(3) -0.026(3) -0.015(2)
Cl5A 0.038(5) 0.076(3) 0.162(9) 0.022(4) -0.019(5) -0.010(3)
Cl4A 0.135(3) 0.0588(13) 0.157(3) 0.0305(17) -0.095(3) -0.0488(17)
Cl6A 0.0449(10) 0.048(2) 0.086(3) -0.0157(13) -0.0345(18) -0.0049(14)
Cl7A 0.0766(14) 0.158(4) 0.096(3) -0.065(3) 0.016(2) -0.0399(19)
Cl3A 0.0449(10) 0.048(2) 0.086(3) -0.0157(13) -0.0345(18) -0.0049(14)
Cl8A 0.038(5) 0.076(3) 0.162(9) 0.022(4) -0.019(5) -0.010(3)
C4AA 0.043(2) 0.051(3) 0.058(4) -0.002(3) -0.026(3) -0.015(2)
C3AA 0.043(2) 0.051(3) 0.058(4) -0.002(3) -0.026(3) -0.015(2)
C1A 0.063(7) 0.035(2) 0.077(7) 0.002(4) -0.050(5) -0.012(3)
C1B 0.099(8) 0.040(3) 0.145(9) -0.011(6) -0.074(6) -0.020(4)
N38A 0.066(11) 0.037(2) 0.077(11) 0.000(4) -0.043(8) -0.014(4)

loop_
_atom_type_symbol
_atom_type_description
_atom_type_scat_dispersion_real
_atom_type_scat_dispersion_imag
_atom_type_scat_source
C C 0.0033 0.0016 'International Tables Vol C Tables 4.2.6.8 and 6.1.1.4'
H H 0.0000 0.0000 'International Tables Vol C Tables 4.2.6.8 and 6.1.1.4'
B B 0.0013 0.0007 'International Tables Vol C Tables 4.2.6.8 and 6.1.1.4'
Cl Cl 0.1484 0.1585 'International Tables Vol C Tables 4.2.6.8 and 6.1.1.4'
Co Co 0.3494 0.9721 'International Tables Vol C Tables 4.2.6.8 and 6.1.1.4'
N N 0.0061 0.0033 'International Tables Vol C Tables 4.2.6.8 and 6.1.1.4'
O O 0.0106 0.0060 'International Tables Vol C Tables 4.2.6.8 and 6.1.1.4'

loop_
_geom_angle_atom_site_label_1
_geom_angle_atom_site_label_2
_geom_angle_atom_site_label_3
_geom_angle
_geom_angle_site_symmetry_1
_geom_angle_site_symmetry_3
_geom_angle_publ_flag
N25 Co1 N22 89.33(7) . . ?
N25 Co1 N3 86.62(7) . . ?
N25 Co1 N24 96.61(8) . . ?
N25 Co1 N34 97.40(8) . . ?
N25 Co1 N1 159.42(8) . . ?
N3 Co1 N22 174.20(7) . . ?
N24 Co1 N22 74.23(7) . . ?
N24 Co1 N3 110.36(7) . . ?
N24 Co1 N1 84.64(8) . . ?
N34 Co1 N22 85.30(7) . . ?
N34 Co1 N3 91.09(7) . . ?
N34 Co1 N24 154.98(8) . . ?
N34 Co1 N1 89.40(8) . . ?
N1 Co1 N22 110.64(7) . . ?
N1 Co1 N3 73.80(7) . . ?
N28 Co2 N4 91.74(7) . . ?
N28 Co2 N7 157.63(8) . . ?
N28 Co2 N25 101.16(8) . . ?
N28 Co2 N9 86.81(7) . . ?
N28 Co2 N6 91.88(8) . . ?
N7 Co2 N4 108.92(8) . . ?
N7 Co2 N9 73.26(7) . . ?
N7 Co2 N6 85.87(8) . . ?
N25 Co2 N4 85.49(7) . . ?
N25 Co2 N7 89.26(8) . . ?
N25 Co2 N9 90.36(7) . . ?
N25 Co2 N6 156.11(8) . . ?
N9 Co2 N4 175.27(7) . . ?
N6 Co2 N4 74.08(8) . . ?
N6 Co2 N9 110.45(8) . . ?
N28 Co3 N15 91.20(7) . . ?
N28 Co3 N13 93.49(8) . . ?
N28 Co3 N10 87.17(7) . . ?
N28 Co3 N31 97.59(8) . . ?
N28 Co3 N12 158.46(8) . . ?
N13 Co3 N15 73.72(7) . . ?
N13 Co3 N10 114.35(7) . . ?
N10 Co3 N15 171.84(7) . . ?
N31 Co3 N15 86.14(7) . . ?
N31 Co3 N13 157.21(8) . . ?
N31 Co3 N10 86.15(7) . . ?
N31 Co3 N12 91.30(8) . . ?
N12 Co3 N15 109.01(7) . . ?
N12 Co3 N13 85.43(8) . . ?
N12 Co3 N10 73.84(7) . . ?
N34 Co4 N16 86.48(7) . . ?
N34 Co4 N18 89.80(8) . . ?
N34 Co4 N31 102.53(8) . . ?
N34 Co4 N21 87.18(7) . . ?
N34 Co4 N19 159.69(8) . . ?
N18 Co4 N16 73.97(7) . . ?
N18 Co4 N21 108.37(8) . . ?
N31 Co4 N16 86.92(7) . . ?
N31 Co4 N18 156.64(8) . . ?
N31 Co4 N21 92.17(8) . . ?
N31 Co4 N19 85.61(8) . . ?
N21 Co4 N16 173.24(7) . . ?
N19 Co4 N16 112.77(8) . . ?
N19 Co4 N18 89.49(8) . . ?
N19 Co4 N21 73.81(8) . . ?
N16 N15 Co3 120.02(14) . . ?
C6 N15 Co3 117.74(15) . . ?
C6 N15 N16 119.80(19) . . ?
Co3 N28 Co2 119.42(9) . . ?
N29 N28 Co2 122.02(16) . . ?
N29 N28 Co3 118.43(16) . . ?
N15 N16 Co4 122.59(14) . . ?
C1 N16 Co4 117.41(15) . . ?
C1 N16 N15 119.83(19) . . ?
N18 N17 C1 116.78(18) . . ?
C35 N17 N18 111.36(19) . . ?
C35 N17 C1 131.8(2) . . ?
N21 N22 Co1 121.25(14) . . ?
C10 N22 Co1 116.31(15) . . ?
C10 N22 N21 119.61(19) . . ?
N3 N4 Co2 121.90(14) . . ?
C13 N4 Co2 117.07(15) . . ?
C13 N4 N3 119.68(19) . . ?
N8 N7 Co2 115.92(14) . . ?
C11 N7 Co2 136.77(17) . . ?
C11 N7 N8 105.67(19) . . ?
Co1 N25 Co2 119.88(9) . . ?
N26 N25 Co1 121.24(16) . . ?
N26 N25 Co2 118.76(16) . . ?
N4 N3 Co1 121.07(14) . . ?
C9 N3 Co1 118.33(15) . . ?
C9 N3 N4 119.78(19) . . ?
N23 N24 Co1 115.11(14) . . ?
C8 N24 Co1 136.92(17) . . ?
C8 N24 N23 105.24(19) . . ?
N14 N13 Co3 115.14(14) . . ?
C37 N13 Co3 135.46(17) . . ?
C37 N13 N14 105.08(19) . . ?
N13 N14 C6 116.78(19) . . ?
C61 N14 N13 111.16(19) . . ?
C61 N14 C6 131.3(2) . . ?
Co1 N34 Co4 118.50(9) . . ?
N35 N34 Co1 116.52(15) . . ?
N35 N34 Co4 124.77(16) . . ?
N24 N23 C10 117.23(19) . . ?
C16 N23 N24 111.16(19) . . ?
C16 N23 C10 130.9(2) . . ?
N33 N32 N31 179.6(3) . . ?
N17 N18 Co4 111.78(14) . . ?
C18 N18 Co4 133.74(17) . . ?
C18 N18 N17 105.27(19) . . ?
N10 N9 Co2 121.56(14) . . ?
C3 N9 Co2 118.05(15) . . ?
C3 N9 N10 119.76(19) . . ?
N9 N10 Co3 120.08(14) . . ?
C43 N10 Co3 117.95(15) . . ?
C43 N10 N9 119.88(19) . . ?
Co4 N31 Co3 118.88(9) . . ?
N32 N31 Co3 118.46(16) . . ?
N32 N31 Co4 119.62(16) . . ?
N27 N26 N25 179.3(3) . . ?
N7 N8 C3 116.40(19) . . ?
C30 N8 N7 110.7(2) . . ?
C30 N8 C3 132.8(2) . . ?
N22 N21 Co4 120.69(14) . . ?
C15 N21 Co4 118.85(15) . . ?
C15 N21 N22 119.84(19) . . ?
N11 N12 Co3 116.26(14) . . ?
C14 N12 Co3 138.42(17) . . ?
C14 N12 N11 105.30(19) . . ?
N12 N11 C43 116.85(18) . . ?
C83 N11 N12 111.05(19) . . ?
C83 N11 C43 132.1(2) . . ?
N2 N1 Co1 116.25(14) . . ?
C32 N1 Co1 136.79(17) . . ?
C32 N1 N2 105.84(19) . . ?
N6 N5 C13 117.28(19) . . ?
N6 N5 C72 110.4(2) . . ?
C72 N5 C13 131.3(2) . . ?
N19 N20 C15 116.66(19) . . ?
N19 N20 C42 111.12(19) . . ?
C42 N20 C15 131.9(2) . . ?
N20 N19 Co4 115.86(14) . . ?
C22 N19 Co4 138.06(18) . . ?
C22 N19 N20 105.6(2) . . ?
N5 N6 Co2 115.66(14) . . ?
C19 N6 Co2 137.09(17) . . ?
C19 N6 N5 105.6(2) . . ?
N1 N2 C9 116.78(18) . . ?
N1 N2 C29 110.88(19) . . ?
C29 N2 C9 132.2(2) . . ?
C151 O1 H1 109.5 . . ?
N30 N29 N28 179.1(3) . . ?
N36 N35 N34 178.8(3) . . ?
N16 C1 N17 113.7(2) . . ?
N16 C1 C45 122.5(2) . . ?
N17 C1 C45 123.9(2) . . ?
C7 C2 C90 115.4(2) . . ?
C7 C2 B1 122.4(2) . . ?
C90 C2 B1 121.7(2) . . ?
N9 C3 N8 114.0(2) . . ?
N9 C3 C44 122.5(2) . . ?
N8 C3 C44 123.4(2) . . ?
C17 C4 C25 115.4(2) . . ?
C17 C4 B1 121.4(2) . . ?
C25 C4 B1 122.9(2) . . ?
C28 C5 B3 120.7(2) . . ?
C78 C5 C28 115.1(2) . . ?
C78 C5 B3 124.2(2) . . ?
N15 C6 N14 113.7(2) . . ?
N15 C6 C51 122.7(2) . . ?
N14 C6 C51 123.6(2) . . ?
C2 C7 H7 118.7 . . ?
C63 C7 C2 122.5(3) . . ?
C63 C7 H7 118.7 . . ?
N24 C8 C20 110.6(2) . . ?
N24 C8 C50 121.5(2) . . ?
C20 C8 C50 127.9(2) . . ?
N3 C9 N2 113.6(2) . . ?
N3 C9 C27 122.3(2) . . ?
N2 C9 C27 124.0(2) . . ?
N22 C10 N23 113.8(2) . . ?
N22 C10 C24 122.7(2) . . ?
N23 C10 C24 123.4(2) . . ?
N7 C11 C82 110.3(2) . . ?
N7 C11 C103 120.6(2) . . ?
C82 C11 C103 129.1(2) . . ?
C38 C12 B1 121.1(2) . . ?
C59 C12 C38 114.8(2) . . ?
C59 C12 B1 123.8(2) . . ?
N4 C13 N5 114.0(2) . . ?
N4 C13 C21 122.5(2) . . ?
N5 C13 C21 123.5(2) . . ?
N12 C14 C26 110.6(2) . . ?
N12 C14 C84 120.9(2) . . ?
C26 C14 C84 128.5(2) . . ?
N21 C15 N20 113.8(2) . . ?
N21 C15 C23 122.3(2) . . ?
N20 C15 C23 123.8(2) . . ?
N23 C16 C93 124.4(2) . . ?
C20 C16 N23 105.7(2) . . ?
C20 C16 C93 129.9(2) . . ?
C4 C17 H17 118.6 . . ?
C67 C17 C4 122.8(3) . . ?
C67 C17 H17 118.6 . . ?
N18 C18 C57 110.4(2) . . ?
N18 C18 C128 121.3(2) . . ?
C57 C18 C128 128.3(2) . . ?
N6 C19 C68 110.8(2) . . ?
N6 C19 C129 120.2(2) . . ?
C68 C19 C129 128.9(2) . . ?
C8 C20 H20 126.4 . . ?
C16 C20 C8 107.3(2) . . ?
C16 C20 H20 126.4 . . ?
C13 C21 H21 121.2 . . ?
C27 C21 C13 117.7(2) . . ?
C27 C21 H21 121.2 . . ?
N19 C22 C55 110.3(2) . . ?
N19 C22 C152 121.0(2) . . ?
C55 C22 C152 128.7(2) . . ?
C15 C23 H23 121.2 . . ?
C24 C23 C15 117.5(2) . . ?
C24 C23 H23 121.2 . . ?
C10 C24 H24 121.2 . . ?
C23 C24 C10 117.6(2) . . ?
C23 C24 H24 121.2 . . ?
C4 C25 H25 118.9 . . ?
C94 C25 C4 122.2(3) . . ?
C94 C25 H25 118.9 . . ?
C14 C26 H26 126.4 . . ?
C83 C26 C14 107.2(2) . . ?
C83 C26 H26 126.4 . . ?
C9 C27 H27 121.2 . . ?
C21 C27 C9 117.7(2) . . ?
C21 C27 H27 121.2 . . ?
C5 C28 H28 118.4 . . ?
C87 C28 C5 123.2(3) . . ?
C87 C28 H28 118.4 . . ?
N2 C29 C46 125.2(2) . . ?
C79 C29 N2 105.7(2) . . ?
C79 C29 C46 129.0(2) . . ?
N8 C30 C110 125.2(2) . . ?
C82 C30 N8 105.7(2) . . ?
C82 C30 C110 129.0(2) . . ?
C56 C31 C75 115.5(2) . . ?
C56 C31 B2 125.3(2) . . ?
C75 C31 B2 119.2(2) . . ?
N1 C32 C79 110.6(2) . . ?
N1 C32 C109 119.8(2) . . ?
C79 C32 C109 129.6(2) . . ?
C41 C33 H33 118.6 . . ?
C114 C33 H33 118.6 . . ?
C114 C33 C41 122.8(2) . . ?
C52 C34 C58 114.9(2) . . ?
C52 C34 B3 124.2(2) . . ?
C58 C34 B3 120.9(2) . . ?
N17 C35 C121 125.3(2) . . ?
C57 C35 N17 105.4(2) . . ?
C57 C35 C121 129.1(2) . . ?
C122 C36 C140 114.3(3) . . ?
C122 C36 B2 124.9(2) . . ?
C140 C36 B2 120.8(2) . . ?
N13 C37 C89 110.9(2) . . ?
N13 C37 C104 120.1(2) . . ?
C89 C37 C104 129.0(2) . . ?
C12 C38 H38 118.4 . . ?
C112 C38 C12 123.2(3) . . ?
C112 C38 H38 118.4 . . ?
C53 C39 C54 114.9(2) . . ?
C53 C39 B3 124.9(2) . . ?
C54 C39 B3 120.2(2) . . ?
C70 C40 C125 114.8(2) . . ?
C70 C40 B2 125.3(2) . . ?
C125 C40 B2 119.8(2) . . ?
C33 C41 C81 114.7(2) . . ?
C33 C41 B2 126.1(2) . . ?
C81 C41 B2 119.1(2) . . ?
N20 C42 C73 125.6(2) . . ?
C55 C42 N20 105.3(2) . . ?
C55 C42 C73 128.9(2) . . ?
N10 C43 N11 113.9(2) . . ?
N10 C43 C71 122.2(2) . . ?
N11 C43 C71 124.0(2) . . ?
C3 C44 H44 121.3 . . ?
C71 C44 C3 117.5(2) . . ?
C71 C44 H44 121.3 . . ?
C1 C45 H45 121.2 . . ?
C51 C45 C1 117.7(2) . . ?
C51 C45 H45 121.2 . . ?
C29 C46 H46A 109.5 . . ?
C29 C46 H46B 109.5 . . ?
C29 C46 H46C 109.5 . . ?
H46A C46 H46B 109.5 . . ?
H46A C46 H46C 109.5 . . ?
H46B C46 H46C 109.5 . . ?
C119 C47 C134 115.2(3) . . ?
C119 C47 B4 124.3(2) . . ?
C134 C47 B4 120.3(2) . . ?
C86 C48 B1 121.9(2) . . ?
C100 C48 C86 115.0(2) . . ?
C100 C48 B1 122.8(2) . . ?
C74 C49 H49 118.2 . . ?
C77 C49 H49 118.2 . . ?
C77 C49 C74 123.7(3) . . ?
C8 C50 H50A 109.5 . . ?
C8 C50 H50B 109.5 . . ?
C8 C50 H50C 109.5 . . ?
H50A C50 H50B 109.5 . . ?
H50A C50 H50C 109.5 . . ?
H50B C50 H50C 109.5 . . ?
C6 C51 H51 121.2 . . ?
C45 C51 C6 117.5(2) . . ?
C45 C51 H51 121.2 . . ?
C34 C52 H52 118.7 . . ?
C64 C52 C34 122.7(3) . . ?
C64 C52 H52 118.7 . . ?
C39 C53 H53 118.5 . . ?
C115 C53 C39 123.1(2) . . ?
C115 C53 H53 118.5 . . ?
C39 C54 H54 118.5 . . ?
C97 C54 C39 122.9(2) . . ?
C97 C54 H54 118.5 . . ?
C22 C55 H55 126.2 . . ?
C42 C55 C22 107.7(2) . . ?
C42 C55 H55 126.2 . . ?
C31 C56 H56 119.0 . . ?
C123 C56 C31 122.0(3) . . ?
C123 C56 H56 119.0 . . ?
C18 C57 H57 126.2 . . ?
C35 C57 C18 107.6(2) . . ?
C35 C57 H57 126.2 . . ?
C34 C58 H58 118.6 . . ?
C102 C58 C34 122.8(3) . . ?
C102 C58 H58 118.6 . . ?
C12 C59 H59 118.7 . . ?
C135 C59 C12 122.6(3) . . ?
C135 C59 H59 118.7 . . ?
C65 C60 C96 114.7(3) . . ?
C65 C60 B4 124.2(3) . . ?
C96 C60 B4 121.0(2) . . ?
N14 C61 C118 124.1(2) . . ?
C89 C61 N14 105.8(2) . . ?
C89 C61 C118 130.0(2) . . ?
C88 C62 B3 121.5(2) . . ?
C154 C62 C88 114.6(3) . . ?
C154 C62 B3 123.9(3) . . ?
C7 C63 H63 119.7 . . ?
C138 C63 C7 120.5(3) . . ?
C138 C63 H63 119.7 . . ?
C52 C64 H64 119.8 . . ?
C124 C64 C52 120.3(3) . . ?
C124 C64 H64 119.8 . . ?
C60 C65 H65 118.5 . . ?
C147 C65 C60 123.0(3) . . ?
C147 C65 H65 118.5 . . ?
C69 C66 C107 114.4(2) . . ?
C69 C66 B4 124.0(2) . . ?
C107 C66 B4 121.6(2) . . ?
C17 C67 H67 120.0 . . ?
C99 C67 C17 120.1(3) . . ?
C99 C67 H67 120.0 . . ?
C19 C68 H68 126.3 . . ?
C72 C68 C19 107.4(2) . . ?
C72 C68 H68 126.3 . . ?
C66 C69 H69 118.8 . . ?
C85 C69 C66 122.4(3) . . ?
C85 C69 H69 118.8 . . ?
C40 C70 H70 118.7 . . ?
C40 C70 C101 122.5(3) . . ?
C101 C70 H70 118.7 . . ?
C43 C71 H71 121.0 . . ?
C44 C71 C43 118.1(2) . . ?
C44 C71 H71 121.0 . . ?
N5 C72 C113 124.4(2) . . ?
C68 C72 N5 105.8(2) . . ?
C68 C72 C113 129.7(2) . . ?
C42 C73 H73A 109.5 . . ?
C42 C73 H73B 109.5 . . ?
C42 C73 H73C 109.5 . . ?
H73A C73 H73B 109.5 . . ?
H73A C73 H73C 109.5 . . ?
H73B C73 H73C 109.5 . . ?
C49 C74 C116 114.0(3) . . ?
C49 C74 B4 124.0(2) . . ?
C116 C74 B4 122.1(2) . . ?
C31 C75 H75 118.7 . . ?
C137 C75 C31 122.6(3) . . ?
C137 C75 H75 118.7 . . ?
C86 C76 H76 120.0 . . ?
C133 C76 H76 120.0 . . ?
C133 C76 C86 120.0(3) . . ?
C49 C77 H77 119.9 . . ?
C98 C77 C49 120.1(3) . . ?
C98 C77 H77 119.9 . . ?
C5 C78 H78 118.7 . . ?
C148 C78 C5 122.6(3) . . ?
C148 C78 H78 118.7 . . ?
C29 C79 C32 107.0(2) . . ?
C29 C79 H79 126.5 . . ?
C32 C79 H79 126.5 . . ?
C107 C80 H80 120.3 . . ?
C111 C80 H80 120.3 . . ?
C111 C80 C107 119.5(3) . . ?
C41 C81 H81 118.6 . . ?
C95 C81 C41 122.9(2) . . ?
C95 C81 H81 118.6 . . ?
C11 C82 H82 126.3 . . ?
C30 C82 C11 107.5(2) . . ?
C30 C82 H82 126.3 . . ?
N11 C83 C105 125.1(2) . . ?
C26 C83 N11 105.8(2) . . ?
C26 C83 C105 129.1(2) . . ?
C14 C84 H84A 109.5 . . ?
C14 C84 H84B 109.5 . . ?
C14 C84 H84C 109.5 . . ?
H84A C84 H84B 109.5 . . ?
H84A C84 H84C 109.5 . . ?
H84B C84 H84C 109.5 . . ?
C69 C85 H85 119.6 . . ?
C111 C85 C69 120.8(3) . . ?
C111 C85 H85 119.6 . . ?
C48 C86 H86 118.6 . . ?
C76 C86 C48 122.8(3) . . ?
C76 C86 H86 118.6 . . ?
C28 C87 H87 120.2 . . ?
C127 C87 C28 119.6(3) . . ?
C127 C87 H87 120.2 . . ?
C62 C88 H88 118.3 . . ?
C132 C88 C62 123.3(3) . . ?
C132 C88 H88 118.3 . . ?
C37 C89 H89 126.5 . . ?
C61 C89 C37 107.0(2) . . ?
C61 C89 H89 126.5 . . ?
C2 C90 H90 118.7 . . ?
C131 C90 C2 122.7(3) . . ?
C131 C90 H90 118.7 . . ?
C100 C91 H91 119.9 . . ?
C133 C91 H91 119.9 . . ?
C133 C91 C100 120.1(3) . . ?
C97 C92 H92 120.5 . . ?
C97 C92 C115 119.0(2) . . ?
C115 C92 H92 120.5 . . ?
C16 C93 H93A 109.5 . . ?
C16 C93 H93B 109.5 . . ?
C16 C93 H93C 109.5 . . ?
H93A C93 H93B 109.5 . . ?
H93A C93 H93C 109.5 . . ?
H93B C93 H93C 109.5 . . ?
C25 C94 H94 119.6 . . ?
C99 C94 C25 120.8(3) . . ?
C99 C94 H94 119.6 . . ?
C81 C95 H95 119.7 . . ?
C108 C95 C81 120.6(2) . . ?
C108 C95 H95 119.7 . . ?
C60 C96 H96 118.5 . . ?
C117 C96 C60 123.0(3) . . ?
C117 C96 H96 118.5 . . ?
C54 C97 H97 120.0 . . ?
C92 C97 C54 120.0(2) . . ?
C92 C97 H97 120.0 . . ?
C77 C98 H98 120.6 . . ?
C77 C98 C136 118.7(3) . . ?
C136 C98 H98 120.6 . . ?
C67 C99 H99 120.6 . . ?
C94 C99 C67 118.8(2) . . ?
C94 C99 H99 120.6 . . ?
C48 C100 H100 118.6 . . ?
C91 C100 C48 122.8(3) . . ?
C91 C100 H100 118.6 . . ?
C70 C101 H101 119.6 . . ?
C139 C101 C70 120.7(3) . . ?
C139 C101 H101 119.6 . . ?
C58 C102 H102 119.8 . . ?
C124 C102 C58 120.4(3) . . ?
C124 C102 H102 119.8 . . ?
C11 C103 H10A 109.5 . . ?
C11 C103 H10B 109.5 . . ?
C11 C103 H10C 109.5 . . ?
H10A C103 H10B 109.5 . . ?
H10A C103 H10C 109.5 . . ?
H10B C103 H10C 109.5 . . ?
C37 C104 H10D 109.5 . . ?
C37 C104 H10E 109.5 . . ?
C37 C104 H10F 109.5 . . ?
H10D C104 H10E 109.5 . . ?
H10D C104 H10F 109.5 . . ?
H10E C104 H10F 109.5 . . ?
C83 C105 H10G 109.5 . . ?
C83 C105 H10H 109.5 . . ?
C83 C105 H10I 109.5 . . ?
H10G C105 H10H 109.5 . . ?
H10G C105 H10I 109.5 . . ?
H10H C105 H10I 109.5 . . ?
N37 C106 C159 178.9(4) . . ?
C66 C107 H107 118.1 . . ?
C80 C107 C66 123.9(3) . . ?
C80 C107 H107 118.1 . . ?
C95 C108 H108 120.8 . . ?
C114 C108 C95 118.4(3) . . ?
C114 C108 H108 120.8 . . ?
C32 C109 H10J 109.5 . . ?
C32 C109 H10K 109.5 . . ?
C32 C109 H10L 109.5 . . ?
H10J C109 H10K 109.5 . . ?
H10J C109 H10L 109.5 . . ?
H10K C109 H10L 109.5 . . ?
C30 C110 H11A 109.5 . . ?
C30 C110 H11B 109.5 . . ?
C30 C110 H11C 109.5 . . ?
H11A C110 H11B 109.5 . . ?
H11A C110 H11C 109.5 . . ?
H11B C110 H11C 109.5 . . ?
C80 C111 C85 119.0(3) . . ?
C80 C111 H111 120.5 . . ?
C85 C111 H111 120.5 . . ?
C38 C112 H112 120.0 . . ?
C142 C112 C38 119.9(3) . . ?
C142 C112 H112 120.0 . . ?
C72 C113 H11D 109.5 . . ?
C72 C113 H11E 109.5 . . ?
C72 C113 H11F 109.5 . . ?
H11D C113 H11E 109.5 . . ?
H11D C113 H11F 109.5 . . ?
H11E C113 H11F 109.5 . . ?
C33 C114 H114 119.7 . . ?
C108 C114 C33 120.6(3) . . ?
C108 C114 H114 119.7 . . ?
C53 C115 H115 120.0 . . ?
C92 C115 C53 120.0(2) . . ?
C92 C115 H115 120.0 . . ?
C74 C116 H116 118.4 . . ?
C136 C116 C74 123.3(3) . . ?
C136 C116 H116 118.4 . . ?
C96 C117 H117 119.8 . . ?
C120 C117 C96 120.4(3) . . ?
C120 C117 H117 119.8 . . ?
C61 C118 H11G 109.5 . . ?
C61 C118 H11H 109.5 . . ?
C61 C118 H11I 109.5 . . ?
H11G C118 H11H 109.5 . . ?
H11G C118 H11I 109.5 . . ?
H11H C118 H11I 109.5 . . ?
C47 C119 H119 118.7 . . ?
C149 C119 C47 122.7(3) . . ?
C149 C119 H119 118.7 . . ?
C117 C120 H120 120.7 . . ?
C117 C120 C147 118.6(3) . . ?
C147 C120 H120 120.7 . . ?
C35 C121 H12A 109.5 . . ?
C35 C121 H12B 109.5 . . ?
C35 C121 H12C 109.5 . . ?
H12A C121 H12B 109.5 . . ?
H12A C121 H12C 109.5 . . ?
H12B C121 H12C 109.5 . . ?
C36 C122 H122 118.5 . . ?
C141 C122 C36 123.0(3) . . ?
C141 C122 H122 118.5 . . ?
C56 C123 H123 119.8 . . ?
C130 C123 C56 120.3(3) . . ?
C130 C123 H123 119.8 . . ?
C64 C124 C102 118.8(3) . . ?
C64 C124 H124 120.6 . . ?
C102 C124 H124 120.6 . . ?
C40 C125 H125 118.5 . . ?
C126 C125 C40 123.0(3) . . ?
C126 C125 H125 118.5 . . ?
C125 C126 H126 119.8 . . ?
C139 C126 C125 120.5(3) . . ?
C139 C126 H126 119.8 . . ?
C87 C127 H127 120.4 . . ?
C87 C127 C148 119.2(3) . . ?
C148 C127 H127 120.4 . . ?
C18 C128 H12D 109.5 . . ?
C18 C128 H12E 109.5 . . ?
C18 C128 H12F 109.5 . . ?
H12D C128 H12E 109.5 . . ?
H12D C128 H12F 109.5 . . ?
H12E C128 H12F 109.5 . . ?
C19 C129 H12G 109.5 . . ?
C19 C129 H12H 109.5 . . ?
C19 C129 H12I 109.5 . . ?
H12G C129 H12H 109.5 . . ?
H12G C129 H12I 109.5 . . ?
H12H C129 H12I 109.5 . . ?
C123 C130 H130 120.2 . . ?
C137 C130 C123 119.5(3) . . ?
C137 C130 H130 120.2 . . ?
C90 C131 H131 119.9 . . ?
C138 C131 C90 120.2(3) . . ?
C138 C131 H131 119.9 . . ?
C88 C132 H132 120.0 . . ?
C150 C132 C88 120.1(3) . . ?
C150 C132 H132 120.0 . . ?
C76 C133 C91 119.3(3) . . ?
C76 C133 H133 120.4 . . ?
C91 C133 H133 120.4 . . ?
C47 C134 H134 118.7 . . ?
C153 C134 C47 122.7(3) . . ?
C153 C134 H134 118.7 . . ?
C59 C135 H135 119.9 . . ?
C142 C135 C59 120.3(3) . . ?
C142 C135 H135 119.9 . . ?
C98 C136 H136 119.9 . . ?
C116 C136 C98 120.2(3) . . ?
C116 C136 H136 119.9 . . ?
C75 C137 H137 120.0 . . ?
C130 C137 C75 119.9(3) . . ?
C130 C137 H137 120.0 . . ?
C63 C138 H138 120.6 . . ?
C131 C138 C63 118.7(3) . . ?
C131 C138 H138 120.6 . . ?
C101 C139 H139 120.8 . . ?
C126 C139 C101 118.5(3) . . ?
C126 C139 H139 120.8 . . ?
C36 C140 H140 118.3 . . ?
C146 C140 C36 123.5(3) . . ?
C146 C140 H140 118.3 . . ?
C122 C141 H141 119.9 . . ?
C143 C141 C122 120.2(3) . . ?
C143 C141 H141 119.9 . . ?
C112 C142 C135 119.1(3) . . ?
C112 C142 H142 120.4 . . ?
C135 C142 H142 120.4 . . ?
C141 C143 H143 120.5 . . ?
C141 C143 C146 119.0(3) . . ?
C146 C143 H143 120.5 . . ?
Cl1 C144 H144 108.8 . . ?
Cl2 C144 Cl1 111.15(19) . . ?
Cl2 C144 H144 108.8 . . ?
Cl3 C144 Cl1 109.70(18) . . ?
Cl3 C144 Cl2 109.65(18) . . ?
Cl3 C144 H144 108.8 . . ?
C149 C145 H145 120.6 . . ?
C149 C145 C153 118.8(3) . . ?
C153 C145 H145 120.6 . . ?
C140 C146 H146 120.0 . . ?
C143 C146 C140 120.0(3) . . ?
C143 C146 H146 120.0 . . ?
C65 C147 H147 119.9 . . ?
C120 C147 C65 120.2(3) . . ?
C120 C147 H147 119.9 . . ?
C78 C148 H148 119.9 . . ?
C127 C148 C78 120.2(3) . . ?
C127 C148 H148 119.9 . . ?
C119 C149 H149 119.7 . . ?
C145 C149 C119 120.5(3) . . ?
C145 C149 H149 119.7 . . ?
C2 B1 C4 103.49(19) . . ?
C2 B1 C48 113.0(2) . . ?
C4 B1 C48 112.3(2) . . ?
C12 B1 C2 112.3(2) . . ?
C12 B1 C4 111.8(2) . . ?
C12 B1 C48 104.14(19) . . ?
C132 C150 H150 120.5 . . ?
C158 C150 C132 119.0(3) . . ?
C158 C150 H150 120.5 . . ?
O1 C151 H15D 109.5 . . ?
O1 C151 H15E 109.5 . . ?
O1 C151 H15F 109.5 . . ?
H15D C151 H15E 109.5 . . ?
H15D C151 H15F 109.5 . . ?
H15E C151 H15F 109.5 . . ?
C31 B2 C40 111.5(2) . . ?
C31 B2 C41 110.5(2) . . ?
C36 B2 C31 106.4(2) . . ?
C36 B2 C40 113.1(2) . . ?
C36 B2 C41 110.9(2) . . ?
C40 B2 C41 104.5(2) . . ?
C22 C152 H15A 109.5 . . ?
C22 C152 H15B 109.5 . . ?
C22 C152 H15C 109.5 . . ?
H15A C152 H15B 109.5 . . ?
H15A C152 H15C 109.5 . . ?
H15B C152 H15C 109.5 . . ?
C134 C153 H153 119.9 . . ?
C145 C153 C134 120.2(3) . . ?
C145 C153 H153 119.9 . . ?
C62 C154 H154 118.7 . . ?
C62 C154 C158 122.6(3) . . ?
C158 C154 H154 118.7 . . ?
N40 C155 C156 179.0(5) . . ?
C34 B3 C5 107.9(2) . . ?
C34 B3 C39 110.6(2) . . ?
C39 B3 C5 110.3(2) . . ?
C62 B3 C5 110.2(2) . . ?
C62 B3 C34 110.4(2) . . ?
C62 B3 C39 107.5(2) . . ?
C155 C156 H15J 109.5 . . ?
C155 C156 H15K 109.5 . . ?
C155 C156 H15L 109.5 . . ?
H15J C156 H15K 109.5 . . ?
H15J C156 H15L 109.5 . . ?
H15K C156 H15L 109.5 . . ?
C47 B4 C60 109.5(2) . . ?
C47 B4 C66 111.0(2) . . ?
C47 B4 C74 108.0(2) . . ?
C66 B4 C60 108.3(2) . . ?
C66 B4 C74 108.4(2) . . ?
C74 B4 C60 111.7(2) . . ?
N39 C157 C161 177.9(6) . . ?
C150 C158 C154 120.3(3) . . ?
C150 C158 H158 119.9 . . ?
C154 C158 H158 119.9 . . ?
C106 C159 H15G 109.5 . . ?
C106 C159 H15H 109.5 . . ?
C106 C159 H15I 109.5 . . ?
H15G C159 H15H 109.5 . . ?
H15G C159 H15I 109.5 . . ?
H15H C159 H15I 109.5 . . ?
N38 C160 C163 174(3) . . ?
C157 C161 H16D 109.5 . . ?
C157 C161 H16E 109.5 . . ?
C157 C161 H16F 109.5 . . ?
H16D C161 H16E 109.5 . . ?
H16D C161 H16F 109.5 . . ?
H16E C161 H16F 109.5 . . ?
Cl4 C162 Cl5 108.9(3) . . ?
Cl4 C162 H162 108.2 . . ?
Cl5 C162 H162 108.2 . . ?
Cl6 C162 Cl4 111.2(3) . . ?
Cl6 C162 Cl5 111.9(3) . . ?
Cl6 C162 H162 108.2 . . ?
C160 C163 H16A 109.5 . . ?
C160 C163 H16B 109.5 . . ?
C160 C163 H16C 109.5 . . ?
H16A C163 H16B 109.5 . . ?
H16A C163 H16C 109.5 . . ?
H16B C163 H16C 109.5 . . ?
C0AA O2 H2 109.5 . . ?
O2 C0AA H0AA 109.5 . . ?
O2 C0AA H0AB 109.5 . . ?
O2 C0AA H0AC 109.5 . . ?
H0AA C0AA H0AB 109.5 . . ?
H0AA C0AA H0AC 109.5 . . ?
H0AB C0AA H0AC 109.5 . . ?
C1AA O3 H3 109.5 . . ?
O3 C1AA H1AA 109.5 . . ?
O3 C1AA H1AB 109.5 . . ?
O3 C1AA H1AC 109.5 . . ?
H1AA C1AA H1AB 109.5 . . ?
H1AA C1AA H1AC 109.5 . . ?
H1AB C1AA H1AC 109.5 . . ?
Cl0A C2AA H2AA 107.7 . . ?
Cl2A C2AA Cl0A 108.1(4) . . ?
Cl2A C2AA H2AA 107.7 . . ?
Cl1A C2AA Cl0A 112.7(5) . . ?
Cl1A C2AA Cl2A 112.7(5) . . ?
Cl1A C2AA H2AA 107.7 . . ?
Cl6A C4AA Cl7A 105.1(10) . . ?
Cl6A C4AA Cl8A 106.6(11) . . ?
Cl6A C4AA H4AA 111.4 . . ?
Cl7A C4AA H4AA 111.4 . . ?
Cl8A C4AA Cl7A 110.7(11) . . ?
Cl8A C4AA H4AA 111.4 . . ?
Cl5A C3AA Cl3A 108.8(13) . . ?
Cl5A C3AA H3AA 108.3 . . ?
Cl4A C3AA Cl5A 107.8(10) . . ?
Cl4A C3AA Cl3A 115.3(11) . . ?
Cl4A C3AA H3AA 108.3 . . ?
Cl3A C3AA H3AA 108.3 . . ?
N38A C1A C1B 179(3) . . ?
C1A C1B H1BA 109.5 . . ?
C1A C1B H1BB 109.5 . . ?
C1A C1B H1BC 109.5 . . ?
H1BA C1B H1BB 109.5 . . ?
H1BA C1B H1BC 109.5 . . ?
H1BB C1B H1BC 109.5 . . ?

loop_
_geom_bond_atom_site_label_1
_geom_bond_atom_site_label_2
_geom_bond_distance
_geom_bond_site_symmetry_2
_geom_bond_publ_flag
Co1 N22 2.1750(19) . ?
Co1 N25 2.0756(19) . ?
Co1 N3 2.1568(19) . ?
Co1 N24 2.119(2) . ?
Co1 N34 2.078(2) . ?
Co1 N1 2.122(2) . ?
Co2 N28 2.071(2) . ?
Co2 N4 2.1714(19) . ?
Co2 N7 2.112(2) . ?
Co2 N25 2.092(2) . ?
Co2 N9 2.167(2) . ?
Co2 N6 2.120(2) . ?
Co3 N15 2.1714(19) . ?
Co3 N28 2.064(2) . ?
Co3 N13 2.146(2) . ?
Co3 N10 2.1615(19) . ?
Co3 N31 2.095(2) . ?
Co3 N12 2.112(2) . ?
Co4 N16 2.140(2) . ?
Co4 N34 2.0876(19) . ?
Co4 N18 2.134(2) . ?
Co4 N31 2.094(2) . ?
Co4 N21 2.1371(19) . ?
Co4 N19 2.126(2) . ?
Cl1 C144 1.762(3) . ?
Cl2 C144 1.760(3) . ?
Cl3 C144 1.758(3) . ?
Cl4 C162 1.744(5) . ?
Cl5 C162 1.760(5) . ?
Cl6 C162 1.742(5) . ?
N15 N16 1.344(3) . ?
N15 C6 1.329(3) . ?
N28 N29 1.220(3) . ?
N16 C1 1.329(3) . ?
N17 N18 1.386(3) . ?
N17 C1 1.393(3) . ?
N17 C35 1.381(3) . ?
N22 N21 1.346(3) . ?
N22 C10 1.323(3) . ?
N4 N3 1.346(3) . ?
N4 C13 1.329(3) . ?
N7 N8 1.385(3) . ?
N7 C11 1.323(3) . ?
N25 N26 1.218(3) . ?
N3 C9 1.333(3) . ?
N24 N23 1.382(3) . ?
N24 C8 1.328(3) . ?
N13 N14 1.384(3) . ?
N13 C37 1.327(3) . ?
N14 C6 1.398(3) . ?
N14 C61 1.382(3) . ?
N34 N35 1.218(3) . ?
N23 C10 1.393(3) . ?
N23 C16 1.382(3) . ?
N32 N31 1.220(3) . ?
N32 N33 1.151(3) . ?
N18 C18 1.331(3) . ?
N9 N10 1.347(3) . ?
N9 C3 1.327(3) . ?
N10 C43 1.331(3) . ?
N26 N27 1.149(3) . ?
N8 C3 1.395(3) . ?
N8 C30 1.383(3) . ?
N21 C15 1.331(3) . ?
N12 N11 1.387(3) . ?
N12 C14 1.326(3) . ?
N11 C43 1.397(3) . ?
N11 C83 1.382(3) . ?
N1 N2 1.379(3) . ?
N1 C32 1.324(3) . ?
N5 N6 1.384(3) . ?
N5 C13 1.397(3) . ?
N5 C72 1.389(3) . ?
N20 N19 1.386(3) . ?
N20 C15 1.396(3) . ?
N20 C42 1.387(3) . ?
N19 C22 1.322(3) . ?
N6 C19 1.322(3) . ?
N2 C9 1.400(3) . ?
N2 C29 1.382(3) . ?
O1 H1 0.8400 . ?
O1 C151 1.423(4) . ?
N29 N30 1.143(3) . ?
N35 N36 1.147(3) . ?
C1 C45 1.409(3) . ?
C2 C7 1.403(4) . ?
C2 C90 1.404(4) . ?
C2 B1 1.642(4) . ?
C3 C44 1.410(3) . ?
C4 C17 1.404(4) . ?
C4 C25 1.404(4) . ?
C4 B1 1.645(4) . ?
C5 C28 1.401(4) . ?
C5 C78 1.400(4) . ?
C5 B3 1.655(4) . ?
C6 C51 1.408(3) . ?
C7 H7 0.9500 . ?
C7 C63 1.393(4) . ?
C8 C20 1.409(3) . ?
C8 C50 1.490(3) . ?
C9 C27 1.407(3) . ?
C10 C24 1.410(3) . ?
C11 C82 1.409(4) . ?
C11 C103 1.496(4) . ?
C12 C38 1.403(4) . ?
C12 C59 1.403(4) . ?
C12 B1 1.640(4) . ?
C13 C21 1.406(3) . ?
C14 C26 1.412(3) . ?
C14 C84 1.497(3) . ?
C15 C23 1.410(3) . ?
C16 C20 1.361(4) . ?
C16 C93 1.497(3) . ?
C17 H17 0.9500 . ?
C17 C67 1.390(4) . ?
C18 C57 1.408(4) . ?
C18 C128 1.499(4) . ?
C19 C68 1.400(4) . ?
C19 C129 1.498(4) . ?
C20 H20 0.9500 . ?
C21 H21 0.9500 . ?
C21 C27 1.359(4) . ?
C22 C55 1.413(4) . ?
C22 C152 1.487(4) . ?
C23 H23 0.9500 . ?
C23 C24 1.357(4) . ?
C24 H24 0.9500 . ?
C25 H25 0.9500 . ?
C25 C94 1.389(4) . ?
C26 H26 0.9500 . ?
C26 C83 1.363(4) . ?
C27 H27 0.9500 . ?
C28 H28 0.9500 . ?
C28 C87 1.397(4) . ?
C29 C46 1.495(3) . ?
C29 C79 1.371(4) . ?
C30 C82 1.360(4) . ?
C30 C110 1.502(4) . ?
C31 C56 1.401(4) . ?
C31 C75 1.406(4) . ?
C31 B2 1.647(4) . ?
C32 C79 1.408(3) . ?
C32 C109 1.503(4) . ?
C33 H33 0.9500 . ?
C33 C41 1.401(4) . ?
C33 C114 1.400(4) . ?
C34 C52 1.405(4) . ?
C34 C58 1.411(4) . ?
C34 B3 1.646(4) . ?
C35 C57 1.368(4) . ?
C35 C121 1.491(4) . ?
C36 C122 1.397(4) . ?
C36 C140 1.404(4) . ?
C36 B2 1.641(4) . ?
C37 C89 1.409(4) . ?
C37 C104 1.488(3) . ?
C38 H38 0.9500 . ?
C38 C112 1.390(4) . ?
C39 C53 1.399(3) . ?
C39 C54 1.411(3) . ?
C39 B3 1.655(4) . ?
C40 C70 1.398(4) . ?
C40 C125 1.402(4) . ?
C40 B2 1.650(4) . ?
C41 C81 1.407(4) . ?
C41 B2 1.650(4) . ?
C42 C55 1.361(4) . ?
C42 C73 1.490(4) . ?
C43 C71 1.407(3) . ?
C44 H44 0.9500 . ?
C44 C71 1.357(4) . ?
C45 H45 0.9500 . ?
C45 C51 1.360(3) . ?
C46 H46A 0.9800 . ?
C46 H46B 0.9800 . ?
C46 H46C 0.9800 . ?
C47 C119 1.401(4) . ?
C47 C134 1.405(4) . ?
C47 B4 1.650(4) . ?
C48 C86 1.406(4) . ?
C48 C100 1.405(4) . ?
C48 B1 1.652(4) . ?
C49 H49 0.9500 . ?
C49 C74 1.397(4) . ?
C49 C77 1.388(4) . ?
C50 H50A 0.9800 . ?
C50 H50B 0.9800 . ?
C50 H50C 0.9800 . ?
C51 H51 0.9500 . ?
C52 H52 0.9500 . ?
C52 C64 1.402(4) . ?
C53 H53 0.9500 . ?
C53 C115 1.397(4) . ?
C54 H54 0.9500 . ?
C54 C97 1.395(4) . ?
C55 H55 0.9500 . ?
C56 H56 0.9500 . ?
C56 C123 1.400(4) . ?
C57 H57 0.9500 . ?
C58 H58 0.9500 . ?
C58 C102 1.392(4) . ?
C59 H59 0.9500 . ?
C59 C135 1.393(4) . ?
C60 C65 1.400(4) . ?
C60 C96 1.404(4) . ?
C60 B4 1.653(4) . ?
C61 C89 1.363(4) . ?
C61 C118 1.490(4) . ?
C62 C88 1.401(4) . ?
C62 C154 1.396(4) . ?
C62 B3 1.643(4) . ?
C63 H63 0.9500 . ?
C63 C138 1.391(5) . ?
C64 H64 0.9500 . ?
C64 C124 1.382(5) . ?
C65 H65 0.9500 . ?
C65 C147 1.399(4) . ?
C66 C69 1.403(4) . ?
C66 C107 1.407(4) . ?
C66 B4 1.650(4) . ?
C67 H67 0.9500 . ?
C67 C99 1.384(4) . ?
C68 H68 0.9500 . ?
C68 C72 1.360(4) . ?
C69 H69 0.9500 . ?
C69 C85 1.390(4) . ?
C70 H70 0.9500 . ?
C70 C101 1.401(4) . ?
C71 H71 0.9500 . ?
C72 C113 1.496(4) . ?
C73 H73A 0.9800 . ?
C73 H73B 0.9800 . ?
C73 H73C 0.9800 . ?
C74 C116 1.415(4) . ?
C74 B4 1.650(4) . ?
C75 H75 0.9500 . ?
C75 C137 1.393(4) . ?
C76 H76 0.9500 . ?
C76 C86 1.402(4) . ?
C76 C133 1.380(5) . ?
C77 H77 0.9500 . ?
C77 C98 1.382(5) . ?
C78 H78 0.9500 . ?
C78 C148 1.392(4) . ?
C79 H79 0.9500 . ?
C80 H80 0.9500 . ?
C80 C107 1.388(4) . ?
C80 C111 1.378(4) . ?
C81 H81 0.9500 . ?
C81 C95 1.392(4) . ?
C82 H82 0.9500 . ?
C83 C105 1.492(3) . ?
C84 H84A 0.9800 . ?
C84 H84B 0.9800 . ?
C84 H84C 0.9800 . ?
C85 H85 0.9500 . ?
C85 C111 1.384(4) . ?
C86 H86 0.9500 . ?
C87 H87 0.9500 . ?
C87 C127 1.379(4) . ?
C88 H88 0.9500 . ?
C88 C132 1.388(4) . ?
C89 H89 0.9500 . ?
C90 H90 0.9500 . ?
C90 C131 1.400(4) . ?
C91 H91 0.9500 . ?
C91 C100 1.399(4) . ?
C91 C133 1.383(4) . ?
C92 H92 0.9500 . ?
C92 C97 1.385(4) . ?
C92 C115 1.389(4) . ?
C93 H93A 0.9800 . ?
C93 H93B 0.9800 . ?
C93 H93C 0.9800 . ?
C94 H94 0.9500 . ?
C94 C99 1.384(4) . ?
C95 H95 0.9500 . ?
C95 C108 1.384(4) . ?
C96 H96 0.9500 . ?
C96 C117 1.394(4) . ?
C97 H97 0.9500 . ?
C98 H98 0.9500 . ?
C98 C136 1.385(4) . ?
C99 H99 0.9500 . ?
C100 H100 0.9500 . ?
C101 H101 0.9500 . ?
C101 C139 1.379(5) . ?
C102 H102 0.9500 . ?
C102 C124 1.390(4) . ?
C103 H10A 0.9800 . ?
C103 H10B 0.9800 . ?
C103 H10C 0.9800 . ?
C104 H10D 0.9800 . ?
C104 H10E 0.9800 . ?
C104 H10F 0.9800 . ?
C105 H10G 0.9800 . ?
C105 H10H 0.9800 . ?
C105 H10I 0.9800 . ?
C106 N37 1.131(5) . ?
C106 C159 1.451(5) . ?
C107 H107 0.9500 . ?
C108 H108 0.9500 . ?
C108 C114 1.377(4) . ?
C109 H10J 0.9800 . ?
C109 H10K 0.9800 . ?
C109 H10L 0.9800 . ?
C110 H11A 0.9800 . ?
C110 H11B 0.9800 . ?
C110 H11C 0.9800 . ?
C111 H111 0.9500 . ?
C112 H112 0.9500 . ?
C112 C142 1.380(5) . ?
C113 H11D 0.9800 . ?
C113 H11E 0.9800 . ?
C113 H11F 0.9800 . ?
C114 H114 0.9500 . ?
C115 H115 0.9500 . ?
C116 H116 0.9500 . ?
C116 C136 1.384(4) . ?
C117 H117 0.9500 . ?
C117 C120 1.382(5) . ?
C118 H11G 0.9800 . ?
C118 H11H 0.9800 . ?
C118 H11I 0.9800 . ?
C119 H119 0.9500 . ?
C119 C149 1.395(4) . ?
C120 H120 0.9500 . ?
C120 C147 1.385(5) . ?
C121 H12A 0.9800 . ?
C121 H12B 0.9800 . ?
C121 H12C 0.9800 . ?
C122 H122 0.9500 . ?
C122 C141 1.396(4) . ?
C123 H123 0.9500 . ?
C123 C130 1.378(5) . ?
C124 H124 0.9500 . ?
C125 H125 0.9500 . ?
C125 C126 1.396(4) . ?
N38 C160 1.117(15) . ?
C126 H126 0.9500 . ?
C126 C139 1.376(5) . ?
C127 H127 0.9500 . ?
C127 C148 1.386(4) . ?
C128 H12D 0.9800 . ?
C128 H12E 0.9800 . ?
C128 H12F 0.9800 . ?
C129 H12G 0.9800 . ?
C129 H12H 0.9800 . ?
C129 H12I 0.9800 . ?
C130 H130 0.9500 . ?
C130 C137 1.376(5) . ?
C131 H131 0.9500 . ?
C131 C138 1.383(5) . ?
C132 H132 0.9500 . ?
C132 C150 1.377(5) . ?
C133 H133 0.9500 . ?
C134 H134 0.9500 . ?
C134 C153 1.399(4) . ?
C135 H135 0.9500 . ?
C135 C142 1.381(5) . ?
N39 C157 1.087(5) . ?
C136 H136 0.9500 . ?
C137 H137 0.9500 . ?
C138 H138 0.9500 . ?
C139 H139 0.9500 . ?
C140 H140 0.9500 . ?
C140 C146 1.387(4) . ?
C141 H141 0.9500 . ?
C141 C143 1.377(5) . ?
C142 H142 0.9500 . ?
C143 H143 0.9500 . ?
C143 C146 1.378(5) . ?
C144 H144 1.0000 . ?
C145 H145 0.9500 . ?
C145 C149 1.383(5) . ?
C145 C153 1.386(5) . ?
C146 H146 0.9500 . ?
C147 H147 0.9500 . ?
C148 H148 0.9500 . ?
C149 H149 0.9500 . ?
N40 C155 1.126(5) . ?
C150 H150 0.9500 . ?
C150 C158 1.371(5) . ?
C151 H15D 0.9800 . ?
C151 H15E 0.9800 . ?
C151 H15F 0.9800 . ?
C152 H15A 0.9800 . ?
C152 H15B 0.9800 . ?
C152 H15C 0.9800 . ?
C153 H153 0.9500 . ?
C154 H154 0.9500 . ?
C154 C158 1.405(5) . ?
C155 C156 1.435(5) . ?
C156 H15J 0.9800 . ?
C156 H15K 0.9800 . ?
C156 H15L 0.9800 . ?
C157 C161 1.488(6) . ?
C158 H158 0.9500 . ?
C159 H15G 0.9800 . ?
C159 H15H 0.9800 . ?
C159 H15I 0.9800 . ?
C160 C163 1.483(12) . ?
C161 H16D 0.9800 . ?
C161 H16E 0.9800 . ?
C161 H16F 0.9800 . ?
C162 H162 1.0000 . ?
C163 H16A 0.9800 . ?
C163 H16B 0.9800 . ?
C163 H16C 0.9800 . ?
O2 H2 0.8400 . ?
O2 C0AA 1.332(13) . ?
C0AA H0AA 0.9800 . ?
C0AA H0AB 0.9800 . ?
C0AA H0AC 0.9800 . ?
O3 H3 0.8400 . ?
O3 C1AA 1.445(9) . ?
C1AA H1AA 0.9800 . ?
C1AA H1AB 0.9800 . ?
C1AA H1AC 0.9800 . ?
Cl0A C2AA 1.757(9) . ?
Cl2A C2AA 1.754(7) . ?
Cl1A C2AA 1.736(8) . ?
C2AA H2AA 1.0000 . ?
Cl5A C3AA 1.770(15) . ?
Cl4A C3AA 1.763(15) . ?
Cl6A C4AA 1.729(15) . ?
Cl7A C4AA 1.822(15) . ?
Cl3A C3AA 1.785(17) . ?
Cl8A C4AA 1.775(16) . ?
C4AA H4AA 1.0000 . ?
C3AA H3AA 1.0000 . ?
C1A C1B 1.471(13) . ?
C1A N38A 1.101(16) . ?
C1B H1BA 0.9800 . ?
C1B H1BB 0.9800 . ?
C1B H1BC 0.9800 . ?
